data_1557157
loop_
_publ_author_name
'Sun, Ziyue'
'Zhao, Yanxia'
'Santoro, Orlando'
'Elsegood, Mark R. J.'
'Bedwell, Elizabeth V.'
'Zahra, Khadisha'
'Walton, Alex'
'Redshaw, Carl'

_publ_section_title
;
 Use of titanocalix[4]arenes in the ring opening polymerization of cyclic
 esters
;
_journal_issue 6
_journal_name_full 'Catalysis Science &amp; Technology'
_journal_page_first 1619
_journal_page_last 1639
_journal_paper_doi 10.1039/C9CY02571E
_journal_volume 10
_journal_year 2020
_chemical_formula_moiety 'C198 H250 Cl6 N4 O20 Ti6, 11(C2 H3 N)'
_chemical_formula_sum 'C220 H283 Cl6 N15 O20 Ti6'
_chemical_formula_weight 3957.70
_space_group_crystal_system triclinic
_space_group_IT_number 2
_space_group_name_Hall '-P 1'
_space_group_name_H-M_alt 'P -1'
_atom_sites_solution_hydrogens geom
_atom_sites_solution_primary iterative
_atom_sites_solution_secondary difmap
_audit_creation_method SHELXL-2018/3
_audit_update_record
;
2019-09-19 deposited with the CCDC.	2020-01-27 downloaded from the CCDC.
;
_cell_angle_alpha 67.4531(11)
_cell_angle_beta 68.6833(11)
_cell_angle_gamma 73.3966(12)
_cell_formula_units_Z 1
_cell_length_a 17.6510(2)
_cell_length_b 18.2749(2)
_cell_length_c 19.8507(2)
_cell_measurement_reflns_used 121555
_cell_measurement_temperature 100(2)
_cell_measurement_theta_max 31.8650
_cell_measurement_theta_min 1.5950
_cell_volume 5428.93(12)
_computing_cell_refinement 'CrysAlisPro 1.171.39.46 (Rigaku OD, 2018)'
_computing_data_collection 'CrysAlisPro 1.171.39.46 (Rigaku OD, 2018)'
_computing_data_reduction 'CrysAlisPro 1.171.39.46 (Rigaku OD, 2018)'
_computing_molecular_graphics 'Bruker SHELXTL'
_computing_publication_material 'Bruker SHELXTL'
_computing_structure_refinement 'SHELXL-2018/3 (Sheldrick, 2018)'
_computing_structure_solution 'SHELXT-2014/5 (Sheldrick, 2015)'
_diffrn_ambient_temperature 100(2)
_diffrn_detector_area_resol_mean 10
_diffrn_measured_fraction_theta_full 0.999
_diffrn_measured_fraction_theta_max 0.999
_diffrn_measurement_device 'four-circle diffractometer'
_diffrn_measurement_device_type
; 
Rigaku FRE+ equipped with VHF Varimax confocal mirrors and an AFC12 
goniometer and HyPix 6000 detector 
;
_diffrn_measurement_method 'profile data from \w-scans'
_diffrn_radiation_collimation 0.2
_diffrn_radiation_type MoK\a
_diffrn_radiation_wavelength 0.71075
_diffrn_reflns_av_R_equivalents 0.0294
_diffrn_reflns_av_unetI/netI 0.0161
_diffrn_reflns_Laue_measured_fraction_full 0.999
_diffrn_reflns_Laue_measured_fraction_max 0.999
_diffrn_reflns_limit_h_max 23
_diffrn_reflns_limit_h_min -23
_diffrn_reflns_limit_k_max 24
_diffrn_reflns_limit_k_min -24
_diffrn_reflns_limit_l_max 26
_diffrn_reflns_limit_l_min -26
_diffrn_reflns_number 271747
_diffrn_reflns_point_group_measured_fraction_full 0.999
_diffrn_reflns_point_group_measured_fraction_max 0.999
_diffrn_reflns_theta_full 25.242
_diffrn_reflns_theta_max 28.700
_diffrn_reflns_theta_min 1.445
_diffrn_source 'Rotating anode'
_exptl_absorpt_coefficient_mu 0.348
_exptl_absorpt_correction_T_max 1.000
_exptl_absorpt_correction_T_min 0.832
_exptl_absorpt_correction_type multi-scan
_exptl_absorpt_process_details
; 
CrysAlisPro 1.171.39.46 (Rigaku Oxford Diffraction, 2018) 
Empirical absorption correction using spherical harmonics, 
 implemented in SCALE3 ABSPACK scaling algorithm. 
;
_exptl_crystal_colour red
_exptl_crystal_density_diffrn 1.211
_exptl_crystal_density_method 'not measured'
_exptl_crystal_description block
_exptl_crystal_F_000 2102
_exptl_crystal_recrystallization_method 'Re-crystallisation from solvent: acetonitrile'
_exptl_crystal_size_max 0.220
_exptl_crystal_size_mid 0.140
_exptl_crystal_size_min 0.080
_refine_diff_density_max 2.770
_refine_diff_density_min -2.458
_refine_diff_density_rms 0.112
_refine_ls_extinction_method none
_refine_ls_goodness_of_fit_ref 1.036
_refine_ls_hydrogen_treatment constr
_refine_ls_matrix_type full
_refine_ls_number_parameters 1327
_refine_ls_number_reflns 28021
_refine_ls_number_restraints 613
_refine_ls_restrained_S_all 1.040
_refine_ls_R_factor_all 0.0809
_refine_ls_R_factor_gt 0.0744
_refine_ls_shift/su_max 0.001
_refine_ls_shift/su_mean 0.000
_refine_ls_structure_factor_coef Fsqd
_refine_ls_weighting_details 'w=1/[\s^2^(Fo^2^)+(0.1405P)^2^+8.4364P] where P=(Fo^2^+2Fc^2^)/3'
_refine_ls_weighting_scheme calc
_refine_ls_wR_factor_gt 0.2242
_refine_ls_wR_factor_ref 0.2307
_reflns_Friedel_coverage 0.000
_reflns_number_gt 24734
_reflns_number_total 28021
_reflns_threshold_expression 'I > 2\s(I)'
_cod_data_source_file c9cy02571e2.cif
_cod_data_source_block 8
_cod_depositor_comments
;Adding full bibliography for 1557155--1557164.cif.

 Adding full bibliography for 1557155--1557164.cif.
;
_cod_original_cell_volume 5428.94(12)
_cod_database_code 1557157
_shelx_shelxl_version_number 2018/3
_shelx_space_group_comment
; 
The symmetry employed for this shelxl refinement is uniquely defined 
by the following loop, which should always be used as a source of 
symmetry information in preference to the above space-group names. 
They are only intended as comments. 
;
_shelx_estimated_absorpt_t_min 0.927
_shelx_estimated_absorpt_t_max 0.973

loop_
_space_group_symop_operation_xyz
'x, y, z'
'-x, -y, -z'

loop_
_atom_site_label
_atom_site_type_symbol
_atom_site_fract_x
_atom_site_fract_y
_atom_site_fract_z
_atom_site_U_iso_or_equiv
_atom_site_adp_type
_atom_site_occupancy
_atom_site_site_symmetry_order
_atom_site_calc_flag
_atom_site_refinement_flags_posn
_atom_site_refinement_flags_adp
_atom_site_refinement_flags_occupancy
_atom_site_disorder_assembly
_atom_site_disorder_group
Ti1 Ti 0.33627(3) 0.15052(3) 0.40684(3) 0.02387(11) Uani 1 1 d . . . . .
Cl1 Cl 0.38201(4) 0.12515(4) 0.51160(4) 0.03124(14) Uani 1 1 d . . . . .
O1 O 0.36662(12) 0.01409(11) 0.41895(11) 0.0297(4) Uani 1 1 d . . . . .
O2 O 0.43658(12) 0.14626(11) 0.33974(11) 0.0315(4) Uani 1 1 d . . . . .
O3 O 0.31145(11) 0.26100(10) 0.37865(10) 0.0252(3) Uani 1 1 d . . . . .
O4 O 0.27072(11) 0.14664(10) 0.35393(10) 0.0251(3) Uani 1 1 d . . . . .
C1 C 0.37683(17) -0.00407(15) 0.35299(16) 0.0315(5) Uani 1 1 d . . . . .
C2 C 0.30701(18) -0.01316(16) 0.34215(18) 0.0338(6) Uani 1 1 d . . . . .
C3 C 0.3156(2) -0.0314(2) 0.2773(2) 0.0473(8) Uani 1 1 d . . . . .
H3 H 0.267940 -0.037313 0.269459 0.057 Uiso 1 1 calc R U . . .
C4 C 0.3916(3) -0.0412(3) 0.2238(2) 0.0575(10) Uani 1 1 d . U . . .
C5 C 0.4593(2) -0.0290(2) 0.2356(2) 0.0495(9) Uani 1 1 d . . . . .
H5 H 0.511709 -0.034419 0.199281 0.059 Uiso 1 1 calc R U . . .
C6 C 0.45350(18) -0.00890(17) 0.29891(19) 0.0368(6) Uani 1 1 d . . . . .
C7 C 0.3994(4) -0.0668(4) 0.1556(3) 0.0928(16) Uani 1 1 d . U . . .
C8 C 0.3754(5) -0.1501(5) 0.1867(5) 0.143(3) Uani 1 1 d . U . . .
H8A H 0.403856 -0.178442 0.148887 0.215 Uiso 1 1 calc R U . . .
H8B H 0.315566 -0.144512 0.197639 0.215 Uiso 1 1 calc R U . . .
H8C H 0.391259 -0.180825 0.233670 0.215 Uiso 1 1 calc R U . . .
C9 C 0.4881(4) -0.0747(5) 0.1047(4) 0.117(3) Uani 1 1 d . U . . .
H9A H 0.504074 -0.021376 0.078969 0.175 Uiso 1 1 calc R U . . .
H9B H 0.492336 -0.098562 0.066642 0.175 Uiso 1 1 calc R U . . .
H9C H 0.524916 -0.109205 0.135843 0.175 Uiso 1 1 calc R U . . .
C10 C 0.3415(6) -0.0059(7) 0.1103(5) 0.140(3) Uani 1 1 d . U . . .
H10A H 0.362943 0.044753 0.083442 0.210 Uiso 1 1 calc R U . . .
H10B H 0.286423 0.003602 0.145128 0.210 Uiso 1 1 calc R U . . .
H10C H 0.338036 -0.027154 0.073211 0.210 Uiso 1 1 calc R U . . .
C11 C 0.53055(17) 0.00992(17) 0.30191(19) 0.0375(6) Uani 1 1 d . . . . .
H11A H 0.524386 0.005262 0.354930 0.045 Uiso 1 1 calc R U . . .
H11B H 0.578801 -0.029984 0.286259 0.045 Uiso 1 1 calc R U . . .
C12 C 0.49854(16) 0.15957(16) 0.27493(16) 0.0295(5) Uani 1 1 d . . . . .
C13 C 0.54596(16) 0.09363(17) 0.25043(17) 0.0323(6) Uani 1 1 d . . . . .
C14 C 0.60418(17) 0.10872(18) 0.17958(18) 0.0357(6) Uani 1 1 d . . . . .
H14 H 0.635715 0.064766 0.161592 0.043 Uiso 1 1 calc R U . . .
C15 C 0.61790(17) 0.18643(19) 0.13388(18) 0.0375(6) Uani 1 1 d . . . . .
C16 C 0.57384(17) 0.24948(17) 0.16364(17) 0.0330(6) Uani 1 1 d . . . . .
H16 H 0.585229 0.302280 0.134863 0.040 Uiso 1 1 calc R U . . .
C17 C 0.51417(16) 0.23766(16) 0.23360(16) 0.0290(5) Uani 1 1 d . . . . .
C18 C 0.6798(2) 0.2037(2) 0.0544(2) 0.0535(9) Uani 1 1 d . . . . .
C19 C 0.7074(3) 0.1321(3) 0.0246(2) 0.0665(12) Uani 1 1 d . . . . .
H19A H 0.740782 0.088707 0.054745 0.100 Uiso 1 1 calc R U . . .
H19B H 0.740359 0.148374 -0.028883 0.100 Uiso 1 1 calc R U . . .
H19C H 0.658805 0.113140 0.028613 0.100 Uiso 1 1 calc R U . . .
C20 C 0.7536(3) 0.2282(4) 0.0556(3) 0.0798(15) Uani 1 1 d . . . . .
H20A H 0.793693 0.237974 0.004974 0.120 Uiso 1 1 calc R U . . .
H20B H 0.779227 0.185192 0.092771 0.120 Uiso 1 1 calc R U . . .
H20C H 0.736085 0.277493 0.069966 0.120 Uiso 1 1 calc R U . . .
C21 C 0.6380(4) 0.2736(4) -0.0033(3) 0.092(2) Uani 1 1 d . . . . .
H21A H 0.679484 0.289515 -0.052649 0.137 Uiso 1 1 calc R U . . .
H21B H 0.613892 0.319632 0.015929 0.137 Uiso 1 1 calc R U . . .
H21C H 0.594572 0.255350 -0.009525 0.137 Uiso 1 1 calc R U . . .
C22 C 0.46265(16) 0.30621(16) 0.26410(16) 0.0292(5) Uani 1 1 d . . . . .
H22A H 0.491808 0.352905 0.239197 0.035 Uiso 1 1 calc R U . . .
H22B H 0.454969 0.289477 0.319539 0.035 Uiso 1 1 calc R U . . .
C23 C 0.30826(15) 0.30506(14) 0.30592(14) 0.0238(4) Uani 1 1 d . . . . .
C24 C 0.37914(16) 0.33030(15) 0.24927(15) 0.0266(5) Uani 1 1 d . . . . .
C25 C 0.37350(17) 0.37533(16) 0.17620(16) 0.0296(5) Uani 1 1 d . . . . .
H25 H 0.421678 0.392985 0.138002 0.035 Uiso 1 1 calc R U . . .
C26 C 0.30014(17) 0.39572(16) 0.15653(15) 0.0296(5) Uani 1 1 d . . . . .
C27 C 0.23064(16) 0.36869(15) 0.21457(15) 0.0269(5) Uani 1 1 d . . . . .
H27 H 0.179676 0.381730 0.203107 0.032 Uiso 1 1 calc R U . . .
C28 C 0.23343(15) 0.32343(14) 0.28845(14) 0.0242(5) Uani 1 1 d . . . . .
C29 C 0.29412(19) 0.44473(19) 0.07599(16) 0.0362(6) Uani 1 1 d . . . . .
C30 C 0.3781(2) 0.4576(3) 0.0198(2) 0.0687(14) Uani 1 1 d . . . . .
H30A H 0.371334 0.493880 -0.029719 0.103 Uiso 1 1 calc R U . . .
H30B H 0.410852 0.405911 0.014375 0.103 Uiso 1 1 calc R U . . .
H30C H 0.406462 0.481519 0.038431 0.103 Uiso 1 1 calc R U . . .
C31 C 0.2532(4) 0.4018(3) 0.0495(3) 0.0788(16) Uani 1 1 d . . . . .
H31A H 0.283152 0.346803 0.054010 0.118 Uiso 1 1 calc R U . . .
H31B H 0.254205 0.430824 -0.003759 0.118 Uiso 1 1 calc R U . . .
H31C H 0.195843 0.400296 0.081214 0.118 Uiso 1 1 calc R U . . .
C32 C 0.2419(3) 0.5268(2) 0.0765(2) 0.0576(10) Uani 1 1 d . . . . .
H32A H 0.186423 0.520005 0.111117 0.086 Uiso 1 1 calc R U . . .
H32B H 0.238043 0.558567 0.024971 0.086 Uiso 1 1 calc R U . . .
H32C H 0.267476 0.554730 0.093762 0.086 Uiso 1 1 calc R U . . .
C33 C 0.15633(15) 0.29696(14) 0.34882(14) 0.0247(5) Uani 1 1 d . . . . .
H33A H 0.109293 0.341012 0.340551 0.030 Uiso 1 1 calc R U . . .
H33B H 0.162030 0.289448 0.398964 0.030 Uiso 1 1 calc R U . . .
C34 C 0.19215(16) 0.14790(14) 0.35968(14) 0.0249(5) Uani 1 1 d . . . . .
C35 C 0.13498(16) 0.22045(14) 0.35255(14) 0.0251(5) Uani 1 1 d . . . . .
C36 C 0.05485(17) 0.21879(15) 0.35764(16) 0.0292(5) Uani 1 1 d . . . . .
H36 H 0.016442 0.267678 0.352301 0.035 Uiso 1 1 calc R U . . .
C37 C 0.02838(17) 0.14851(16) 0.37026(17) 0.0323(5) Uani 1 1 d . . . . .
C38 C 0.08535(18) 0.07712(16) 0.38068(17) 0.0322(5) Uani 1 1 d . . . . .
H38 H 0.068425 0.028112 0.390845 0.039 Uiso 1 1 calc R U . . .
C39 C 0.16636(17) 0.07556(15) 0.37662(15) 0.0279(5) Uani 1 1 d . . . . .
C40 C -0.0607(2) 0.15133(18) 0.3744(2) 0.0438(8) Uani 1 1 d . . . . .
C41 C -0.1202(2) 0.1878(2) 0.4368(3) 0.0560(10) Uani 1 1 d . . . . .
H41A H -0.111747 0.242790 0.424008 0.084 Uiso 1 1 calc R U . . .
H41B H -0.109548 0.155178 0.485737 0.084 Uiso 1 1 calc R U . . .
H41C H -0.177255 0.188578 0.440252 0.084 Uiso 1 1 calc R U . . .
C42 C -0.0759(3) 0.2038(2) 0.2975(3) 0.0610(11) Uani 1 1 d . . . . .
H42A H -0.039428 0.179552 0.258037 0.092 Uiso 1 1 calc R U . . .
H42B H -0.064397 0.257655 0.284679 0.092 Uiso 1 1 calc R U . . .
H42C H -0.133520 0.207567 0.300670 0.092 Uiso 1 1 calc R U . . .
C43 C -0.0786(2) 0.0677(2) 0.3929(3) 0.0500(9) Uani 1 1 d . . . . .
H43A H -0.071490 0.034099 0.443007 0.075 Uiso 1 1 calc R U . . .
H43B H -0.040456 0.043307 0.354169 0.075 Uiso 1 1 calc R U . . .
H43C H -0.135521 0.072180 0.393499 0.075 Uiso 1 1 calc R U . . .
C44 C 0.22249(17) -0.00438(15) 0.39842(17) 0.0309(5) Uani 1 1 d . . . . .
H44A H 0.229667 -0.012560 0.448159 0.037 Uiso 1 1 calc R U . . .
H44B H 0.194547 -0.047740 0.405381 0.037 Uiso 1 1 calc R U . . .
C45 C 0.40360(17) -0.04887(16) 0.47595(17) 0.0330(6) Uani 1 1 d . . . . .
H45A H 0.442677 -0.027648 0.486082 0.040 Uiso 1 1 calc R U . . .
H45B H 0.434690 -0.094595 0.456482 0.040 Uiso 1 1 calc R U . . .
C46 C 0.33723(18) -0.07710(18) 0.54839(17) 0.0346(6) Uani 1 1 d . . . . .
H46A H 0.308110 -0.111964 0.542116 0.042 Uiso 1 1 calc R U . . .
H46B H 0.296500 -0.030190 0.559692 0.042 Uiso 1 1 calc R U . . .
C47 C 0.3747(2) -0.1239(2) 0.61456(19) 0.0444(7) Uani 1 1 d . . . . .
H47A H 0.403987 -0.089542 0.620317 0.067 Uiso 1 1 calc R U . . .
H47B H 0.413372 -0.171492 0.604162 0.067 Uiso 1 1 calc R U . . .
H47C H 0.330577 -0.140803 0.661608 0.067 Uiso 1 1 calc R U . . .
N1 N 0.21799(14) 0.12992(14) 0.49896(13) 0.0287(4) Uani 1 1 d . . . . .
C48 C 0.14972(18) 0.13290(16) 0.53016(17) 0.0332(6) Uani 1 1 d . . . . .
C49 C 0.0618(2) 0.1385(2) 0.5681(3) 0.0502(9) Uani 1 1 d . . . . .
H49A H 0.034072 0.132199 0.536422 0.075 Uiso 1 1 calc R U . . .
H49B H 0.039702 0.191095 0.576186 0.075 Uiso 1 1 calc R U . . .
H49C H 0.052294 0.095970 0.617354 0.075 Uiso 1 1 calc R U . . .
Ti2 Ti 0.03202(2) 0.50185(2) 0.61900(2) 0.01851(10) Uani 1 1 d . . . . .
Ti3 Ti 0.06857(3) 0.55365(2) 0.44369(2) 0.01924(10) Uani 1 1 d . . . . .
Cl2 Cl 0.07579(4) 0.68218(4) 0.43097(4) 0.03061(14) Uani 1 1 d . . . . .
O5 O -0.04156(11) 0.48505(10) 0.71460(9) 0.0224(3) Uani 1 1 d . . . . .
O6 O 0.07139(10) 0.58235(10) 0.62269(10) 0.0217(3) Uani 1 1 d . . . . .
O7 O 0.12782(10) 0.49687(10) 0.52215(9) 0.0196(3) Uani 1 1 d . . . . .
O8 O 0.01479(10) 0.39687(10) 0.61627(9) 0.0196(3) Uani 1 1 d . . . . .
O9 O 0.16308(14) 0.53413(12) 0.36742(11) 0.0325(4) Uani 1 1 d . . . . .
O10 O -0.02439(10) 0.54115(10) 0.54666(9) 0.0197(3) Uani 1 1 d . . . . .
C50 C -0.03065(14) 0.44551(14) 0.78455(13) 0.0221(4) Uani 1 1 d . . . . .
C51 C -0.04085(14) 0.36483(14) 0.81848(13) 0.0225(4) Uani 1 1 d . . . . .
C52 C -0.02747(16) 0.32363(16) 0.88943(14) 0.0266(5) Uani 1 1 d . . . . .
H52 H -0.035077 0.269131 0.913178 0.032 Uiso 1 1 calc R U . . .
C53 C -0.00305(17) 0.36022(17) 0.92695(14) 0.0289(5) Uani 1 1 d . . . . .
C54 C 0.00740(17) 0.44002(17) 0.89077(14) 0.0288(5) Uani 1 1 d . . . . .
H54 H 0.023791 0.465786 0.915424 0.035 Uiso 1 1 calc R U . . .
C55 C -0.00522(15) 0.48359(15) 0.81981(14) 0.0242(5) Uani 1 1 d . . . . .
C56 C 0.0105(2) 0.3130(2) 1.00509(17) 0.0457(7) Uani 1 1 d D U . . .
C57 C 0.0870(5) 0.2418(4) 0.9909(4) 0.0537(17) Uani 0.566(8) 1 d D U P A 1
H57A H 0.075410 0.212059 0.964869 0.081 Uiso 0.566(8) 1 calc R U P A 1
H57B H 0.137124 0.264903 0.959217 0.081 Uiso 0.566(8) 1 calc R U P A 1
H57C H 0.095095 0.205264 1.039848 0.081 Uiso 0.566(8) 1 calc R U P A 1
C58 C -0.0623(6) 0.2632(6) 1.0577(3) 0.066(2) Uani 0.566(8) 1 d D U P A 1
H58A H -0.071258 0.234277 1.029390 0.099 Uiso 0.566(8) 1 calc R U P A 1
H58B H -0.047487 0.224624 1.103212 0.099 Uiso 0.566(8) 1 calc R U P A 1
H58C H -0.112973 0.300125 1.072817 0.099 Uiso 0.566(8) 1 calc R U P A 1
C59 C 0.0268(8) 0.3566(5) 1.0428(5) 0.063(2) Uani 0.566(8) 1 d D U P A 1
H59A H 0.034328 0.320317 1.092072 0.095 Uiso 0.566(8) 1 calc R U P A 1
H59B H 0.076985 0.379541 1.011445 0.095 Uiso 0.566(8) 1 calc R U P A 1
H59C H -0.019840 0.400006 1.050963 0.095 Uiso 0.566(8) 1 calc R U P A 1
C57X C 0.0236(9) 0.2288(5) 1.0273(5) 0.064(3) Uani 0.434(8) 1 d D U P A 2
H57D H 0.031285 0.206534 1.078292 0.095 Uiso 0.434(8) 1 calc R U P A 2
H57E H -0.024354 0.211228 1.028123 0.095 Uiso 0.434(8) 1 calc R U P A 2
H57F H 0.072938 0.209747 0.991104 0.095 Uiso 0.434(8) 1 calc R U P A 2
C58X C -0.0755(6) 0.3468(7) 1.0629(4) 0.060(2) Uani 0.434(8) 1 d D U P A 2
H58D H -0.083885 0.405628 1.046777 0.090 Uiso 0.434(8) 1 calc R U P A 2
H58E H -0.122380 0.329719 1.061180 0.090 Uiso 0.434(8) 1 calc R U P A 2
H58F H -0.071037 0.324979 1.115051 0.090 Uiso 0.434(8) 1 calc R U P A 2
C59X C 0.0724(7) 0.3493(6) 1.0194(6) 0.047(2) Uani 0.434(8) 1 d D U P A 2
H59D H 0.058838 0.408120 1.002310 0.070 Uiso 0.434(8) 1 calc R U P A 2
H59E H 0.067797 0.329987 1.073885 0.070 Uiso 0.434(8) 1 calc R U P A 2
H59F H 0.128966 0.332276 0.990898 0.070 Uiso 0.434(8) 1 calc R U P A 2
C60 C 0.01106(16) 0.56965(15) 0.78081(14) 0.0259(5) Uani 1 1 d . . . . .
H60A H -0.003708 0.596066 0.820155 0.031 Uiso 1 1 calc R U . . .
H60B H -0.025404 0.599230 0.747504 0.031 Uiso 1 1 calc R U . . .
C61 C 0.12595(15) 0.58246(14) 0.65626(14) 0.0222(4) Uani 1 1 d . . . . .
C62 C 0.10013(17) 0.57618(14) 0.73324(14) 0.0255(5) Uani 1 1 d . . . . .
C63 C 0.15856(19) 0.57531(17) 0.76569(16) 0.0327(6) Uani 1 1 d . . . . .
H63 H 0.141863 0.570643 0.818170 0.039 Uiso 1 1 calc R U . . .
C64 C 0.2403(2) 0.58103(19) 0.72402(17) 0.0362(6) Uani 1 1 d . U . . .
C65 C 0.26363(17) 0.58599(16) 0.64718(16) 0.0296(5) Uani 1 1 d . . . . .
H65 H 0.319326 0.589688 0.617745 0.035 Uiso 1 1 calc R U . . .
C66 C 0.20801(16) 0.58569(14) 0.61263(14) 0.0240(4) Uani 1 1 d . . . . .
C67 C 0.3034(3) 0.5861(3) 0.7578(2) 0.0549(9) Uani 1 1 d . U . . .
C68 C 0.2723(4) 0.5646(6) 0.8432(3) 0.117(3) Uani 1 1 d . U . . .
H68A H 0.262395 0.508922 0.865087 0.175 Uiso 1 1 calc R U . . .
H68B H 0.220609 0.600705 0.857602 0.175 Uiso 1 1 calc R U . . .
H68C H 0.313514 0.570026 0.862471 0.175 Uiso 1 1 calc R U . . .
C69 C 0.3199(3) 0.6732(3) 0.7248(3) 0.0618(10) Uani 1 1 d . U . . .
H69A H 0.270656 0.708592 0.745062 0.093 Uiso 1 1 calc R U . . .
H69B H 0.333204 0.690561 0.669159 0.093 Uiso 1 1 calc R U . . .
H69C H 0.366426 0.675809 0.739140 0.093 Uiso 1 1 calc R U . . .
C70 C 0.3855(3) 0.5319(3) 0.7337(3) 0.0761(13) Uani 1 1 d . U . . .
H70A H 0.407362 0.549729 0.678094 0.114 Uiso 1 1 calc R U . . .
H70B H 0.376631 0.476240 0.751464 0.114 Uiso 1 1 calc R U . . .
H70C H 0.425041 0.535165 0.756217 0.114 Uiso 1 1 calc R U . . .
C71 C 0.23613(15) 0.58448(15) 0.53092(14) 0.0246(5) Uani 1 1 d . . . . .
H71A H 0.283582 0.613290 0.501609 0.029 Uiso 1 1 calc R U . . .
H71B H 0.190772 0.613191 0.507310 0.029 Uiso 1 1 calc R U . . .
C72 C 0.20754(14) 0.45888(14) 0.52247(13) 0.0216(4) Uani 1 1 d . . . . .
C73 C 0.26120(15) 0.49912(15) 0.52658(14) 0.0250(5) Uani 1 1 d . . . . .
C74 C 0.33979(16) 0.45725(17) 0.53074(18) 0.0330(6) Uani 1 1 d . . . . .
H74 H 0.377089 0.484187 0.533052 0.040 Uiso 1 1 calc R U . . .
C75 C 0.36577(17) 0.37738(18) 0.5316(2) 0.0366(6) Uani 1 1 d . . . . .
C76 C 0.30932(16) 0.33951(16) 0.52856(17) 0.0306(5) Uani 1 1 d . . . . .
H76 H 0.325723 0.285180 0.528820 0.037 Uiso 1 1 calc R U . . .
C77 C 0.23009(15) 0.37818(15) 0.52515(13) 0.0230(4) Uani 1 1 d . . . . .
C78 C 0.45169(19) 0.3309(2) 0.5357(3) 0.0525(10) Uani 1 1 d . . . . .
C79 C 0.5058(2) 0.3839(3) 0.5337(4) 0.0846(19) Uani 1 1 d . . . . .
H79A H 0.480998 0.403267 0.578035 0.127 Uiso 1 1 calc R U . . .
H79B H 0.510314 0.429949 0.486977 0.127 Uiso 1 1 calc R U . . .
H79C H 0.560856 0.352666 0.534862 0.127 Uiso 1 1 calc R U . . .
C80 C 0.4442(2) 0.2587(3) 0.6077(3) 0.0617(11) Uani 1 1 d . . . . .
H80A H 0.410755 0.224342 0.607335 0.093 Uiso 1 1 calc R U . . .
H80B H 0.417659 0.277277 0.652397 0.093 Uiso 1 1 calc R U . . .
H80C H 0.499254 0.228040 0.609623 0.093 Uiso 1 1 calc R U . . .
C81 C 0.4939(2) 0.3005(3) 0.4655(3) 0.0631(12) Uani 1 1 d . . . . .
H81A H 0.495604 0.346325 0.418736 0.095 Uiso 1 1 calc R U . . .
H81B H 0.462452 0.263063 0.467328 0.095 Uiso 1 1 calc R U . . .
H81C H 0.550246 0.272969 0.465966 0.095 Uiso 1 1 calc R U . . .
C82 C 0.17002(15) 0.33073(14) 0.52892(13) 0.0216(4) Uani 1 1 d . . . . .
H82A H 0.200293 0.291351 0.501046 0.026 Uiso 1 1 calc R U . . .
H82B H 0.128367 0.367873 0.503384 0.026 Uiso 1 1 calc R U . . .
C83 C 0.05092(14) 0.32085(13) 0.65118(13) 0.0203(4) Uani 1 1 d . . . . .
C84 C 0.12635(15) 0.28639(14) 0.61038(13) 0.0216(4) Uani 1 1 d . . . . .
C85 C 0.16404(16) 0.21070(15) 0.64717(14) 0.0272(5) Uani 1 1 d . . . . .
H85 H 0.215394 0.187088 0.619720 0.033 Uiso 1 1 calc R U . . .
C86 C 0.12910(18) 0.16847(16) 0.72272(15) 0.0317(5) Uani 1 1 d . . . . .
C87 C 0.05498(17) 0.20649(15) 0.76205(14) 0.0284(5) Uani 1 1 d . . . . .
H87 H 0.030667 0.179374 0.814048 0.034 Uiso 1 1 calc R U . . .
C88 C 0.01543(15) 0.28229(14) 0.72820(13) 0.0223(4) Uani 1 1 d . . . . .
C89 C 0.1714(2) 0.0858(2) 0.76262(18) 0.0514(9) Uani 1 1 d . U . . .
C90 C 0.2337(11) 0.0411(12) 0.7096(11) 0.051(3) Uani 0.585(13) 1 d . U P B 1
H90A H 0.269962 0.077303 0.668651 0.077 Uiso 0.585(13) 1 calc R U P B 1
H90B H 0.266780 -0.004777 0.738143 0.077 Uiso 0.585(13) 1 calc R U P B 1
H90C H 0.204722 0.021663 0.687677 0.077 Uiso 0.585(13) 1 calc R U P B 1
C91 C 0.2313(8) 0.1041(5) 0.7997(7) 0.080(3) Uani 0.585(13) 1 d . U P B 1
H91A H 0.268970 0.139370 0.759458 0.121 Uiso 0.585(13) 1 calc R U P B 1
H91B H 0.197069 0.130446 0.838201 0.121 Uiso 0.585(13) 1 calc R U P B 1
H91C H 0.263271 0.053378 0.823496 0.121 Uiso 0.585(13) 1 calc R U P B 1
C92 C 0.1169(6) 0.0337(5) 0.8238(7) 0.091(4) Uani 0.585(13) 1 d . U P B 1
H92A H 0.077088 0.063718 0.857431 0.136 Uiso 0.585(13) 1 calc R U P B 1
H92B H 0.087311 0.014245 0.802457 0.136 Uiso 0.585(13) 1 calc R U P B 1
H92C H 0.149370 -0.012195 0.852923 0.136 Uiso 0.585(13) 1 calc R U P B 1
C90X C 0.2427(14) 0.0525(15) 0.7103(14) 0.062(5) Uani 0.415(13) 1 d . U P B 2
H90D H 0.231989 0.067981 0.661159 0.092 Uiso 0.415(13) 1 calc R U P B 2
H90E H 0.291378 0.073435 0.703125 0.092 Uiso 0.415(13) 1 calc R U P B 2
H90F H 0.252778 -0.006254 0.731523 0.092 Uiso 0.415(13) 1 calc R U P B 2
C91X C 0.1668(13) 0.0750(9) 0.8360(7) 0.091(5) Uani 0.415(13) 1 d . U P B 2
H91D H 0.113342 0.102767 0.860089 0.137 Uiso 0.415(13) 1 calc R U P B 2
H91E H 0.172633 0.017502 0.864486 0.137 Uiso 0.415(13) 1 calc R U P B 2
H91F H 0.211234 0.097192 0.836088 0.137 Uiso 0.415(13) 1 calc R U P B 2
C92X C 0.0989(8) 0.0252(6) 0.7762(11) 0.082(4) Uani 0.415(13) 1 d . U P B 2
H92D H 0.096813 0.028248 0.726529 0.123 Uiso 0.415(13) 1 calc R U P B 2
H92E H 0.116537 -0.030787 0.804174 0.123 Uiso 0.415(13) 1 calc R U P B 2
H92F H 0.043982 0.045342 0.805316 0.123 Uiso 0.415(13) 1 calc R U P B 2
C93 C -0.06162(15) 0.32232(14) 0.77636(13) 0.0230(4) Uani 1 1 d . . . . .
H93A H -0.094989 0.361862 0.743044 0.028 Uiso 1 1 calc R U . . .
H93B H -0.095334 0.281071 0.813820 0.028 Uiso 1 1 calc R U . . .
C94 C 0.2214(3) 0.4877(2) 0.3318(2) 0.0520(9) Uani 1 1 d . . . . .
H94A H 0.207155 0.489102 0.287349 0.062 Uiso 1 1 calc R U . . .
H94B H 0.224826 0.431588 0.366310 0.062 Uiso 1 1 calc R U . . .
C95 C 0.3018(4) 0.5127(4) 0.3057(4) 0.100(2) Uani 1 1 d . . . . .
H95A H 0.316593 0.509876 0.350333 0.120 Uiso 1 1 calc R U . . .
H95B H 0.344273 0.474944 0.280749 0.120 Uiso 1 1 calc R U . . .
C96 C 0.3021(4) 0.5939(4) 0.2526(6) 0.141(4) Uani 1 1 d . . . . .
H96A H 0.271983 0.632057 0.281867 0.170 Uiso 1 1 calc R U . . .
H96B H 0.270728 0.600852 0.217520 0.170 Uiso 1 1 calc R U . . .
C97 C 0.3858(7) 0.6174(6) 0.2051(6) 0.159(5) Uani 1 1 d . . . . .
H97A H 0.415876 0.614606 0.239785 0.191 Uiso 1 1 calc R U . . .
H97B H 0.377426 0.674028 0.172486 0.191 Uiso 1 1 calc R U . . .
Cl3 Cl 0.44855(12) 0.55755(13) 0.14633(10) 0.1092(6) Uani 1 1 d . . . . .
N2 N 0.12408(13) 0.42024(12) 0.67751(12) 0.0223(4) Uani 1 1 d . . . . .
C98 C 0.16672(18) 0.38462(18) 0.71382(16) 0.0336(6) Uani 1 1 d . . . . .
C99 C 0.2215(3) 0.3402(4) 0.7614(3) 0.0894(19) Uani 1 1 d . . . . .
H99A H 0.194122 0.344132 0.812919 0.134 Uiso 1 1 calc R U . . .
H99B H 0.272340 0.362993 0.739861 0.134 Uiso 1 1 calc R U . . .
H99C H 0.234802 0.283664 0.763583 0.134 Uiso 1 1 calc R U . . .
N3 N 0.1299(3) 0.8872(3) 0.3478(3) 0.0744(11) Uani 1 1 d D U . . .
C100 C 0.1313(3) 0.8665(3) 0.2999(3) 0.0643(11) Uani 1 1 d D U . . .
C101 C 0.1345(4) 0.8373(4) 0.2411(4) 0.0891(17) Uani 1 1 d D U . . .
H10D H 0.177325 0.789425 0.240355 0.134 Uiso 1 1 calc R U . . .
H10E H 0.147392 0.879100 0.191651 0.134 Uiso 1 1 calc R U . . .
H10F H 0.080908 0.823371 0.251072 0.134 Uiso 1 1 calc R U . . .
N4 N 0.9384(3) 0.1099(2) -0.0407(3) 0.0757(12) Uani 1 1 d D U . . .
C102 C 0.9203(3) 0.0546(3) -0.0392(3) 0.0639(11) Uani 1 1 d D U . . .
C103 C 0.8980(4) -0.0158(3) -0.0376(4) 0.0870(17) Uani 1 1 d D U . . .
H10G H 0.940810 -0.062375 -0.025563 0.131 Uiso 1 1 calc R U . . .
H10H H 0.892706 -0.007921 -0.087507 0.131 Uiso 1 1 calc R U . . .
H10I H 0.845218 -0.025233 0.001321 0.131 Uiso 1 1 calc R U . . .
N5 N 0.0925(6) 0.0505(4) 0.1913(4) 0.131(3) Uani 1 1 d D U . . .
C104 C 0.1236(5) 0.0999(4) 0.1862(4) 0.098(2) Uani 1 1 d D U . . .
C105 C 0.1617(4) 0.1622(4) 0.1800(3) 0.0921(16) Uani 1 1 d D U . . .
H10J H 0.194936 0.141396 0.215833 0.138 Uiso 1 1 calc R U . . .
H10K H 0.119082 0.207006 0.192055 0.138 Uiso 1 1 calc R U . . .
H10L H 0.197396 0.181117 0.128002 0.138 Uiso 1 1 calc R U . . .
N6 N 0.4553(8) 0.1781(5) 0.0400(3) 0.190(5) Uani 1 1 d D U . . .
C106 C 0.4143(4) 0.1795(3) 0.0989(3) 0.0827(16) Uani 1 1 d D U . . .
C107 C 0.3677(3) 0.1812(2) 0.1730(2) 0.0515(8) Uani 1 1 d D U . . .
H10M H 0.400231 0.196101 0.195152 0.077 Uiso 1 1 calc R U . . .
H10N H 0.353636 0.127880 0.204572 0.077 Uiso 1 1 calc R U . . .
H10O H 0.316999 0.220731 0.170953 0.077 Uiso 1 1 calc R U . . .
N7 N 0.7085(9) 0.7050(15) 0.0997(8) 0.177(7) Uani 0.5 1 d D U P . .
C108 C 0.6428(8) 0.7006(10) 0.1111(6) 0.102(4) Uani 0.5 1 d D U P . .
C109 C 0.5633(6) 0.6886(7) 0.1249(6) 0.090(3) Uani 0.5 1 d D U P . .
H10P H 0.566229 0.637606 0.117689 0.134 Uiso 0.5 1 calc R U P . .
H10Q H 0.536487 0.732813 0.089467 0.134 Uiso 0.5 1 calc R U P . .
H10R H 0.531277 0.686835 0.177346 0.134 Uiso 0.5 1 calc R U P . .
N8 N 0.6592(16) -0.1471(17) 0.1829(13) 0.216(9) Uani 0.5 1 d D U P . .
C110 C 0.6810(17) -0.1292(17) 0.1170(14) 0.176(8) Uani 0.5 1 d D U P . .
C111 C 0.7190(19) -0.129(2) 0.0400(14) 0.210(10) Uani 0.5 1 d D U P . .
H11C H 0.765048 -0.099225 0.016954 0.316 Uiso 0.5 1 calc R U P . .
H11D H 0.678394 -0.103580 0.011248 0.316 Uiso 0.5 1 calc R U P . .
H11E H 0.739713 -0.184646 0.039005 0.316 Uiso 0.5 1 calc R U P . .
N9 N 0.3893(11) 0.6849(10) 0.3314(8) 0.144(5) Uani 0.5 1 d D U P . .
C112 C 0.3485(9) 0.7267(7) 0.3669(6) 0.090(3) Uani 0.5 1 d D U P . .
C113 C 0.2968(7) 0.7759(5) 0.4141(7) 0.102(4) Uani 0.5 1 d D U P . .
H11F H 0.238990 0.771035 0.426761 0.153 Uiso 0.5 1 calc R U P . .
H11G H 0.303414 0.832177 0.386613 0.153 Uiso 0.5 1 calc R U P . .
H11H H 0.312791 0.758047 0.461061 0.153 Uiso 0.5 1 calc R U P . .

loop_
_atom_site_aniso_label
_atom_site_aniso_U_11
_atom_site_aniso_U_22
_atom_site_aniso_U_33
_atom_site_aniso_U_23
_atom_site_aniso_U_13
_atom_site_aniso_U_12
Ti1 0.0227(2) 0.0197(2) 0.0247(2) -0.00798(16) -0.00524(16) 0.00229(15)
Cl1 0.0291(3) 0.0297(3) 0.0312(3) -0.0079(2) -0.0119(2) 0.0025(2)
O1 0.0280(9) 0.0205(8) 0.0313(9) -0.0073(7) -0.0055(7) 0.0044(7)
O2 0.0267(9) 0.0250(9) 0.0333(10) -0.0093(7) -0.0011(7) 0.0000(7)
O3 0.0284(9) 0.0208(8) 0.0252(8) -0.0088(7) -0.0086(7) 0.0012(6)
O4 0.0251(8) 0.0197(8) 0.0279(8) -0.0104(7) -0.0056(7) 0.0016(6)
C1 0.0316(13) 0.0181(11) 0.0365(14) -0.0113(10) -0.0024(11) 0.0025(9)
C2 0.0347(14) 0.0204(11) 0.0417(15) -0.0155(11) -0.0015(11) -0.0026(10)
C3 0.0481(18) 0.0433(17) 0.058(2) -0.0332(16) 0.0003(15) -0.0155(14)
C4 0.061(2) 0.058(2) 0.060(2) -0.0440(19) 0.0105(17) -0.0214(18)
C5 0.0450(18) 0.0435(17) 0.054(2) -0.0329(16) 0.0124(15) -0.0095(14)
C6 0.0321(14) 0.0232(12) 0.0452(16) -0.0160(11) 0.0021(12) 0.0000(10)
C7 0.092(3) 0.129(4) 0.088(3) -0.090(3) 0.024(2) -0.052(3)
C8 0.139(6) 0.167(5) 0.168(6) -0.144(5) 0.052(4) -0.089(5)
C9 0.106(4) 0.176(7) 0.098(4) -0.109(5) 0.035(3) -0.059(4)
C10 0.139(5) 0.232(7) 0.110(5) -0.124(5) -0.030(4) -0.030(5)
C11 0.0254(12) 0.0264(13) 0.0445(16) -0.0108(11) 0.0014(11) 0.0038(10)
C12 0.0225(11) 0.0290(12) 0.0313(13) -0.0086(10) -0.0049(10) -0.0007(9)
C13 0.0231(12) 0.0296(13) 0.0363(14) -0.0108(11) -0.0039(10) 0.0015(10)
C14 0.0252(12) 0.0343(14) 0.0380(15) -0.0122(12) -0.0040(11) 0.0037(10)
C15 0.0238(12) 0.0405(15) 0.0351(14) -0.0084(12) -0.0031(11) 0.0023(11)
C16 0.0245(12) 0.0314(13) 0.0357(14) -0.0046(11) -0.0084(10) -0.0024(10)
C17 0.0219(11) 0.0293(12) 0.0336(13) -0.0081(10) -0.0103(10) -0.0005(9)
C18 0.0435(18) 0.0481(19) 0.0400(17) -0.0061(15) 0.0057(14) 0.0007(15)
C19 0.059(2) 0.074(3) 0.043(2) -0.0196(19) 0.0065(18) -0.002(2)
C20 0.047(2) 0.091(4) 0.078(3) -0.025(3) 0.016(2) -0.025(2)
C21 0.089(4) 0.084(4) 0.042(2) -0.001(2) -0.001(2) 0.025(3)
C22 0.0268(12) 0.0252(12) 0.0351(13) -0.0080(10) -0.0115(10) -0.0025(9)
C23 0.0276(11) 0.0173(10) 0.0257(11) -0.0088(8) -0.0083(9) 0.0011(8)
C24 0.0261(12) 0.0211(11) 0.0317(12) -0.0095(9) -0.0086(10) -0.0005(9)
C25 0.0266(12) 0.0258(12) 0.0302(12) -0.0070(10) -0.0048(10) -0.0023(9)
C26 0.0305(13) 0.0259(12) 0.0273(12) -0.0071(10) -0.0082(10) 0.0007(10)
C27 0.0272(12) 0.0230(11) 0.0287(12) -0.0095(9) -0.0090(10) 0.0016(9)
C28 0.0264(11) 0.0170(10) 0.0272(11) -0.0090(9) -0.0065(9) 0.0009(8)
C29 0.0340(14) 0.0382(15) 0.0274(13) -0.0040(11) -0.0093(11) -0.0013(11)
C30 0.0389(18) 0.102(4) 0.0302(16) -0.0008(19) -0.0057(14) 0.005(2)
C31 0.127(5) 0.081(3) 0.043(2) 0.003(2) -0.045(3) -0.044(3)
C32 0.055(2) 0.0434(19) 0.0411(18) 0.0039(15) -0.0063(16) 0.0063(16)
C33 0.0249(11) 0.0189(10) 0.0281(11) -0.0101(9) -0.0064(9) 0.0018(8)
C34 0.0262(11) 0.0204(11) 0.0257(11) -0.0100(9) -0.0053(9) 0.0003(9)
C35 0.0272(11) 0.0190(10) 0.0260(11) -0.0078(9) -0.0062(9) 0.0000(9)
C36 0.0283(12) 0.0211(11) 0.0330(13) -0.0063(9) -0.0087(10) 0.0003(9)
C37 0.0293(13) 0.0249(12) 0.0402(14) -0.0063(11) -0.0117(11) -0.0041(10)
C38 0.0341(14) 0.0214(11) 0.0400(14) -0.0084(10) -0.0102(11) -0.0051(10)
C39 0.0293(12) 0.0200(11) 0.0304(12) -0.0085(9) -0.0056(10) -0.0011(9)
C40 0.0330(15) 0.0271(13) 0.069(2) -0.0059(14) -0.0210(15) -0.0065(11)
C41 0.0297(15) 0.0329(16) 0.094(3) -0.0156(18) -0.0106(17) -0.0036(12)
C42 0.059(2) 0.0399(18) 0.091(3) 0.0021(19) -0.050(2) -0.0140(16)
C43 0.0398(17) 0.0306(15) 0.079(3) -0.0077(16) -0.0232(17) -0.0104(13)
C44 0.0279(12) 0.0194(11) 0.0397(14) -0.0103(10) -0.0044(11) -0.0014(9)
C45 0.0266(12) 0.0215(11) 0.0403(14) -0.0047(10) -0.0093(11) 0.0040(9)
C46 0.0313(13) 0.0305(13) 0.0343(14) -0.0057(11) -0.0086(11) -0.0010(10)
C47 0.0469(18) 0.0399(16) 0.0378(16) -0.0091(13) -0.0146(14) 0.0042(13)
N1 0.0291(11) 0.0264(10) 0.0276(10) -0.0105(8) -0.0066(9) 0.0006(8)
C48 0.0346(14) 0.0222(12) 0.0378(14) -0.0115(10) -0.0055(11) -0.0012(10)
C49 0.0286(14) 0.0359(16) 0.080(3) -0.0316(17) 0.0058(15) -0.0056(12)
Ti2 0.02033(19) 0.01828(19) 0.01801(19) -0.00858(14) -0.00575(15) -0.00053(14)
Ti3 0.02068(19) 0.01922(19) 0.01881(19) -0.00820(15) -0.00570(15) -0.00168(14)
Cl2 0.0393(3) 0.0208(3) 0.0374(3) -0.0073(2) -0.0194(3) -0.0048(2)
O5 0.0257(8) 0.0211(8) 0.0197(7) -0.0086(6) -0.0061(6) -0.0006(6)
O6 0.0236(8) 0.0213(8) 0.0230(8) -0.0107(6) -0.0079(6) -0.0010(6)
O7 0.0189(7) 0.0192(7) 0.0204(7) -0.0084(6) -0.0055(6) -0.0003(6)
O8 0.0225(8) 0.0172(7) 0.0193(7) -0.0071(6) -0.0064(6) -0.0011(6)
O9 0.0501(12) 0.0296(9) 0.0243(8) 0.0063(7) -0.0230(8) -0.0205(9)
O10 0.0214(7) 0.0187(7) 0.0194(7) -0.0081(6) -0.0058(6) -0.0009(6)
C50 0.0220(10) 0.0243(11) 0.0182(10) -0.0100(8) -0.0034(8) 0.0002(8)
C51 0.0214(10) 0.0240(11) 0.0195(10) -0.0098(8) -0.0018(8) -0.0010(8)
C52 0.0274(12) 0.0271(12) 0.0204(11) -0.0076(9) -0.0036(9) -0.0015(9)
C53 0.0315(13) 0.0329(13) 0.0194(11) -0.0079(9) -0.0071(9) -0.0016(10)
C54 0.0327(13) 0.0340(13) 0.0220(11) -0.0136(10) -0.0071(10) -0.0035(10)
C55 0.0258(11) 0.0256(11) 0.0207(10) -0.0115(9) -0.0033(9) -0.0020(9)
C56 0.0598(19) 0.0523(18) 0.0263(13) 0.0003(12) -0.0210(13) -0.0179(14)
C57 0.084(4) 0.044(3) 0.037(3) -0.008(2) -0.037(3) 0.003(3)
C58 0.087(4) 0.084(5) 0.022(3) 0.001(3) -0.011(3) -0.038(4)
C59 0.123(8) 0.045(3) 0.032(4) -0.010(3) -0.036(5) -0.015(4)
C57X 0.120(9) 0.043(3) 0.042(5) 0.000(3) -0.050(6) -0.018(4)
C58X 0.071(4) 0.083(6) 0.019(3) -0.006(3) -0.010(3) -0.019(4)
C59X 0.067(5) 0.047(4) 0.033(5) -0.004(3) -0.031(4) -0.009(4)
C60 0.0336(13) 0.0243(11) 0.0226(11) -0.0128(9) -0.0074(9) -0.0025(9)
C61 0.0264(11) 0.0175(10) 0.0261(11) -0.0092(8) -0.0107(9) -0.0013(8)
C62 0.0340(13) 0.0204(10) 0.0257(11) -0.0088(9) -0.0110(10) -0.0046(9)
C63 0.0456(16) 0.0330(13) 0.0266(12) -0.0061(10) -0.0155(11) -0.0147(12)
C64 0.0444(15) 0.0390(15) 0.0339(13) -0.0042(11) -0.0213(12) -0.0168(12)
C65 0.0300(12) 0.0285(12) 0.0334(13) -0.0058(10) -0.0142(10) -0.0083(10)
C66 0.0285(12) 0.0193(10) 0.0270(11) -0.0085(9) -0.0101(9) -0.0033(9)
C67 0.060(2) 0.076(2) 0.0430(17) -0.0038(16) -0.0296(16) -0.0334(18)
C68 0.107(4) 0.227(8) 0.0393(19) -0.002(3) -0.035(2) -0.100(5)
C69 0.066(3) 0.073(2) 0.072(3) -0.028(2) -0.030(2) -0.029(2)
C70 0.072(2) 0.071(3) 0.103(3) -0.008(2) -0.067(3) -0.010(2)
C71 0.0239(11) 0.0238(11) 0.0281(11) -0.0110(9) -0.0061(9) -0.0048(9)
C72 0.0193(10) 0.0234(11) 0.0212(10) -0.0096(8) -0.0039(8) -0.0009(8)
C73 0.0220(11) 0.0249(11) 0.0286(11) -0.0128(9) -0.0044(9) -0.0024(9)
C74 0.0216(11) 0.0322(13) 0.0497(16) -0.0206(12) -0.0090(11) -0.0019(10)
C75 0.0204(12) 0.0333(14) 0.0582(18) -0.0232(13) -0.0088(12) 0.0011(10)
C76 0.0241(12) 0.0258(12) 0.0408(14) -0.0173(11) -0.0048(10) 0.0012(9)
C77 0.0220(11) 0.0237(11) 0.0228(10) -0.0111(9) -0.0032(8) -0.0023(8)
C78 0.0231(13) 0.0421(17) 0.099(3) -0.0366(19) -0.0190(16) 0.0067(12)
C79 0.0322(18) 0.064(3) 0.184(6) -0.069(4) -0.044(3) 0.0114(17)
C80 0.0392(18) 0.065(3) 0.087(3) -0.033(2) -0.034(2) 0.0167(17)
C81 0.0272(15) 0.056(2) 0.097(3) -0.040(2) 0.0028(18) 0.0005(15)
C82 0.0226(10) 0.0203(10) 0.0210(10) -0.0099(8) -0.0027(8) -0.0020(8)
C83 0.0235(10) 0.0176(10) 0.0213(10) -0.0081(8) -0.0076(8) -0.0013(8)
C84 0.0246(11) 0.0212(10) 0.0194(10) -0.0090(8) -0.0052(8) -0.0024(8)
C85 0.0279(12) 0.0243(11) 0.0249(11) -0.0104(9) -0.0045(9) 0.0022(9)
C86 0.0361(14) 0.0234(12) 0.0260(12) -0.0065(10) -0.0072(10) 0.0051(10)
C87 0.0320(13) 0.0236(11) 0.0220(11) -0.0059(9) -0.0040(9) -0.0005(9)
C88 0.0241(11) 0.0212(10) 0.0214(10) -0.0093(8) -0.0048(8) -0.0019(8)
C89 0.059(2) 0.0340(15) 0.0287(14) -0.0038(11) -0.0033(13) 0.0184(13)
C90 0.069(6) 0.029(4) 0.039(4) -0.012(3) -0.009(3) 0.011(4)
C91 0.119(7) 0.048(4) 0.088(6) -0.032(4) -0.078(6) 0.044(4)
C92 0.061(4) 0.041(4) 0.078(6) 0.026(4) 0.011(4) 0.022(3)
C90X 0.049(5) 0.044(10) 0.041(5) 0.004(6) -0.006(5) 0.034(6)
C91X 0.123(12) 0.074(8) 0.040(4) -0.012(5) -0.043(6) 0.054(7)
C92X 0.070(6) 0.033(5) 0.092(9) 0.019(5) -0.016(6) 0.002(4)
C93 0.0230(11) 0.0229(10) 0.0202(10) -0.0080(8) -0.0027(8) -0.0025(8)
C94 0.062(2) 0.0470(19) 0.0416(18) -0.0157(15) -0.0094(16) -0.0066(17)
C95 0.067(3) 0.083(4) 0.118(5) -0.047(4) 0.030(3) -0.016(3)
C96 0.075(4) 0.083(4) 0.163(8) 0.002(5) 0.027(5) 0.002(3)
C97 0.177(10) 0.125(7) 0.140(8) -0.063(6) 0.046(7) -0.064(7)
Cl3 0.1002(12) 0.1267(15) 0.0811(10) -0.0268(10) -0.0013(9) -0.0310(11)
N2 0.0238(9) 0.0210(9) 0.0232(9) -0.0108(7) -0.0060(8) -0.0012(7)
C98 0.0288(13) 0.0374(14) 0.0318(13) -0.0128(11) -0.0091(11) 0.0015(11)
C99 0.065(3) 0.115(5) 0.077(3) -0.016(3) -0.051(3) 0.023(3)
N3 0.071(3) 0.077(3) 0.087(3) -0.039(2) -0.008(2) -0.030(2)
C100 0.060(2) 0.063(3) 0.075(3) -0.027(2) -0.007(2) -0.025(2)
C101 0.111(5) 0.091(4) 0.092(4) -0.033(3) -0.033(3) -0.043(4)
N4 0.068(2) 0.0444(18) 0.081(3) -0.0171(18) 0.016(2) -0.0135(16)
C102 0.063(2) 0.047(2) 0.055(2) -0.0155(17) 0.0085(19) -0.0053(17)
C103 0.100(4) 0.068(3) 0.087(4) -0.035(3) -0.002(3) -0.021(3)
N5 0.220(8) 0.088(4) 0.119(5) -0.038(4) -0.092(5) -0.009(4)
C104 0.156(6) 0.076(3) 0.076(3) -0.021(3) -0.075(4) 0.009(3)
C105 0.095(4) 0.113(4) 0.063(3) -0.015(3) -0.035(3) -0.012(3)
N6 0.328(13) 0.133(6) 0.058(3) -0.042(4) 0.009(5) -0.030(7)
C106 0.131(5) 0.061(3) 0.048(2) -0.020(2) -0.023(2) -0.005(3)
C107 0.069(2) 0.0410(17) 0.0491(18) -0.0189(15) -0.0184(17) -0.0078(16)
N7 0.146(9) 0.32(2) 0.106(9) -0.061(11) -0.082(9) -0.042(12)
C108 0.107(6) 0.146(11) 0.054(5) -0.047(6) -0.040(6) 0.020(7)
C109 0.081(5) 0.081(7) 0.050(5) -0.007(4) -0.010(4) 0.041(5)
N8 0.201(15) 0.230(16) 0.178(10) -0.066(12) -0.059(11) 0.031(13)
C110 0.174(11) 0.176(11) 0.176(9) -0.057(8) -0.059(8) -0.014(8)
C111 0.204(17) 0.257(18) 0.172(11) -0.062(13) -0.054(12) -0.050(14)
N9 0.200(15) 0.162(12) 0.082(8) -0.055(7) -0.020(8) -0.051(10)
C112 0.127(10) 0.092(7) 0.054(5) -0.003(4) -0.031(5) -0.042(6)
C113 0.063(6) 0.032(4) 0.124(8) 0.023(4) 0.007(6) 0.008(4)

loop_
_atom_type_symbol
_atom_type_description
_atom_type_scat_dispersion_real
_atom_type_scat_dispersion_imag
_atom_type_scat_source
C C 0.0033 0.0016 'International Tables Vol C Tables 4.2.6.8 and 6.1.1.4'
H H 0.0000 0.0000 'International Tables Vol C Tables 4.2.6.8 and 6.1.1.4'
N N 0.0061 0.0033 'International Tables Vol C Tables 4.2.6.8 and 6.1.1.4'
O O 0.0106 0.0060 'International Tables Vol C Tables 4.2.6.8 and 6.1.1.4'
Cl Cl 0.1484 0.1585 'International Tables Vol C Tables 4.2.6.8 and 6.1.1.4'
Ti Ti 0.2776 0.4457 'International Tables Vol C Tables 4.2.6.8 and 6.1.1.4'

loop_
_geom_angle_atom_site_label_1
_geom_angle_atom_site_label_2
_geom_angle_atom_site_label_3
_geom_angle
_geom_angle_site_symmetry_1
_geom_angle_site_symmetry_3
O2 Ti1 O3 95.56(9) . .
O2 Ti1 O4 102.23(9) . .
O3 Ti1 O4 91.72(8) . .
O2 Ti1 N1 168.85(9) . .
O3 Ti1 N1 95.53(8) . .
O4 Ti1 N1 78.60(8) . .
O2 Ti1 O1 80.18(8) . .
O3 Ti1 O1 168.80(8) . .
O4 Ti1 O1 79.19(7) . .
N1 Ti1 O1 89.11(8) . .
O2 Ti1 Cl1 95.97(7) . .
O3 Ti1 Cl1 99.58(6) . .
O4 Ti1 Cl1 157.53(6) . .
N1 Ti1 Cl1 81.02(6) . .
O1 Ti1 Cl1 91.19(5) . .
C1 O1 C45 116.1(2) . .
C1 O1 Ti1 115.47(15) . .
C45 O1 Ti1 124.66(17) . .
C12 O2 Ti1 162.29(19) . .
C23 O3 Ti1 120.39(15) . .
C34 O4 Ti1 142.39(16) . .
C2 C1 C6 121.3(3) . .
C2 C1 O1 117.6(2) . .
C6 C1 O1 121.1(3) . .
C1 C2 C3 118.7(3) . .
C1 C2 C44 122.1(3) . .
C3 C2 C44 119.2(3) . .
C4 C3 C2 122.1(4) . .
C4 C3 H3 118.9 . .
C2 C3 H3 118.9 . .
C5 C4 C3 117.3(3) . .
C5 C4 C7 122.3(4) . .
C3 C4 C7 120.5(4) . .
C4 C5 C6 122.7(3) . .
C4 C5 H5 118.7 . .
C6 C5 H5 118.7 . .
C1 C6 C5 117.8(3) . .
C1 C6 C11 124.5(3) . .
C5 C6 C11 117.6(3) . .
C9 C7 C8 106.7(6) . .
C9 C7 C10 110.8(7) . .
C8 C7 C10 110.2(7) . .
C9 C7 C4 111.7(5) . .
C8 C7 C4 108.1(5) . .
C10 C7 C4 109.3(5) . .
C7 C8 H8A 109.5 . .
C7 C8 H8B 109.5 . .
H8A C8 H8B 109.5 . .
C7 C8 H8C 109.5 . .
H8A C8 H8C 109.5 . .
H8B C8 H8C 109.5 . .
C7 C9 H9A 109.5 . .
C7 C9 H9B 109.5 . .
H9A C9 H9B 109.5 . .
C7 C9 H9C 109.5 . .
H9A C9 H9C 109.5 . .
H9B C9 H9C 109.5 . .
C7 C10 H10A 109.5 . .
C7 C10 H10B 109.5 . .
H10A C10 H10B 109.5 . .
C7 C10 H10C 109.5 . .
H10A C10 H10C 109.5 . .
H10B C10 H10C 109.5 . .
C13 C11 C6 111.8(3) . .
C13 C11 H11A 109.2 . .
C6 C11 H11A 109.2 . .
C13 C11 H11B 109.2 . .
C6 C11 H11B 109.2 . .
H11A C11 H11B 107.9 . .
O2 C12 C17 119.9(2) . .
O2 C12 C13 118.4(2) . .
C17 C12 C13 121.7(3) . .
C14 C13 C12 118.0(3) . .
C14 C13 C11 123.4(3) . .
C12 C13 C11 118.7(2) . .
C13 C14 C15 122.1(3) . .
C13 C14 H14 119.0 . .
C15 C14 H14 119.0 . .
C14 C15 C16 117.6(3) . .
C14 C15 C18 122.3(3) . .
C16 C15 C18 120.1(3) . .
C17 C16 C15 122.4(3) . .
C17 C16 H16 118.8 . .
C15 C16 H16 118.8 . .
C16 C17 C12 117.8(3) . .
C16 C17 C22 122.7(2) . .
C12 C17 C22 119.4(2) . .
C20 C18 C19 109.9(4) . .
C20 C18 C15 109.7(4) . .
C19 C18 C15 112.5(3) . .
C20 C18 C21 109.1(4) . .
C19 C18 C21 106.0(4) . .
C15 C18 C21 109.4(3) . .
C18 C19 H19A 109.5 . .
C18 C19 H19B 109.5 . .
H19A C19 H19B 109.5 . .
C18 C19 H19C 109.5 . .
H19A C19 H19C 109.5 . .
H19B C19 H19C 109.5 . .
C18 C20 H20A 109.5 . .
C18 C20 H20B 109.5 . .
H20A C20 H20B 109.5 . .
C18 C20 H20C 109.5 . .
H20A C20 H20C 109.5 . .
H20B C20 H20C 109.5 . .
C18 C21 H21A 109.5 . .
C18 C21 H21B 109.5 . .
H21A C21 H21B 109.5 . .
C18 C21 H21C 109.5 . .
H21A C21 H21C 109.5 . .
H21B C21 H21C 109.5 . .
C17 C22 C24 110.5(2) . .
C17 C22 H22A 109.5 . .
C24 C22 H22A 109.5 . .
C17 C22 H22B 109.5 . .
C24 C22 H22B 109.5 . .
H22A C22 H22B 108.1 . .
O3 C23 C24 120.4(2) . .
O3 C23 C28 119.4(2) . .
C24 C23 C28 120.2(2) . .
C25 C24 C23 118.8(2) . .
C25 C24 C22 119.2(2) . .
C23 C24 C22 121.9(2) . .
C24 C25 C26 122.9(2) . .
C24 C25 H25 118.6 . .
C26 C25 H25 118.6 . .
C25 C26 C27 116.7(2) . .
C25 C26 C29 122.8(3) . .
C27 C26 C29 120.5(2) . .
C28 C27 C26 122.4(2) . .
C28 C27 H27 118.8 . .
C26 C27 H27 118.8 . .
C27 C28 C23 119.0(2) . .
C27 C28 C33 120.0(2) . .
C23 C28 C33 120.9(2) . .
C30 C29 C32 108.0(3) . .
C30 C29 C31 109.0(4) . .
C32 C29 C31 108.8(4) . .
C30 C29 C26 111.9(3) . .
C32 C29 C26 109.1(3) . .
C31 C29 C26 109.9(3) . .
C29 C30 H30A 109.5 . .
C29 C30 H30B 109.5 . .
H30A C30 H30B 109.5 . .
C29 C30 H30C 109.5 . .
H30A C30 H30C 109.5 . .
H30B C30 H30C 109.5 . .
C29 C31 H31A 109.5 . .
C29 C31 H31B 109.5 . .
H31A C31 H31B 109.5 . .
C29 C31 H31C 109.5 . .
H31A C31 H31C 109.5 . .
H31B C31 H31C 109.5 . .
C29 C32 H32A 109.5 . .
C29 C32 H32B 109.5 . .
H32A C32 H32B 109.5 . .
C29 C32 H32C 109.5 . .
H32A C32 H32C 109.5 . .
H32B C32 H32C 109.5 . .
C28 C33 C35 116.4(2) . .
C28 C33 H33A 108.2 . .
C35 C33 H33A 108.2 . .
C28 C33 H33B 108.2 . .
C35 C33 H33B 108.2 . .
H33A C33 H33B 107.3 . .
O4 C34 C39 119.2(2) . .
O4 C34 C35 120.7(2) . .
C39 C34 C35 120.1(2) . .
C36 C35 C34 118.5(2) . .
C36 C35 C33 119.7(2) . .
C34 C35 C33 121.5(2) . .
C35 C36 C37 122.8(2) . .
C35 C36 H36 118.6 . .
C37 C36 H36 118.6 . .
C36 C37 C38 117.3(3) . .
C36 C37 C40 120.0(2) . .
C38 C37 C40 122.7(3) . .
C39 C38 C37 122.0(2) . .
C39 C38 H38 119.0 . .
C37 C38 H38 119.0 . .
C38 C39 C34 119.2(2) . .
C38 C39 C44 119.9(2) . .
C34 C39 C44 120.7(2) . .
C43 C40 C37 111.9(3) . .
C43 C40 C42 108.4(3) . .
C37 C40 C42 109.3(3) . .
C43 C40 C41 108.5(3) . .
C37 C40 C41 109.3(3) . .
C42 C40 C41 109.4(3) . .
C40 C41 H41A 109.5 . .
C40 C41 H41B 109.5 . .
H41A C41 H41B 109.5 . .
C40 C41 H41C 109.5 . .
H41A C41 H41C 109.5 . .
H41B C41 H41C 109.5 . .
C40 C42 H42A 109.5 . .
C40 C42 H42B 109.5 . .
H42A C42 H42B 109.5 . .
C40 C42 H42C 109.5 . .
H42A C42 H42C 109.5 . .
H42B C42 H42C 109.5 . .
C40 C43 H43A 109.5 . .
C40 C43 H43B 109.5 . .
H43A C43 H43B 109.5 . .
C40 C43 H43C 109.5 . .
H43A C43 H43C 109.5 . .
H43B C43 H43C 109.5 . .
C2 C44 C39 115.6(2) . .
C2 C44 H44A 108.4 . .
C39 C44 H44A 108.4 . .
C2 C44 H44B 108.4 . .
C39 C44 H44B 108.4 . .
H44A C44 H44B 107.4 . .
O1 C45 C46 109.8(2) . .
O1 C45 H45A 109.7 . .
C46 C45 H45A 109.7 . .
O1 C45 H45B 109.7 . .
C46 C45 H45B 109.7 . .
H45A C45 H45B 108.2 . .
C45 C46 C47 110.4(3) . .
C45 C46 H46A 109.6 . .
C47 C46 H46A 109.6 . .
C45 C46 H46B 109.6 . .
C47 C46 H46B 109.6 . .
H46A C46 H46B 108.1 . .
C46 C47 H47A 109.5 . .
C46 C47 H47B 109.5 . .
H47A C47 H47B 109.5 . .
C46 C47 H47C 109.5 . .
H47A C47 H47C 109.5 . .
H47B C47 H47C 109.5 . .
C48 N1 Ti1 161.6(2) . .
N1 C48 C49 178.3(4) . .
C48 C49 H49A 109.5 . .
C48 C49 H49B 109.5 . .
H49A C49 H49B 109.5 . .
C48 C49 H49C 109.5 . .
H49A C49 H49C 109.5 . .
H49B C49 H49C 109.5 . .
O6 Ti2 O5 95.38(8) . .
O6 Ti2 O10 110.70(8) . .
O5 Ti2 O10 109.81(8) . .
O6 Ti2 O8 166.59(7) . .
O5 Ti2 O8 89.30(7) . .
O10 Ti2 O8 79.25(7) . .
O6 Ti2 O7 89.01(7) . .
O5 Ti2 O7 167.70(7) . .
O10 Ti2 O7 79.11(7) . .
O8 Ti2 O7 84.01(7) . .
O6 Ti2 N2 84.93(8) . .
O5 Ti2 N2 85.57(8) . .
O10 Ti2 N2 156.12(7) . .
O8 Ti2 N2 82.90(7) . .
O7 Ti2 N2 83.38(7) . .
O6 Ti2 Ti3 150.21(6) . 2_566
O5 Ti2 Ti3 94.51(6) . 2_566
O10 Ti2 Ti3 39.64(5) . 2_566
O8 Ti2 Ti3 41.03(5) . 2_566
O7 Ti2 Ti3 87.22(5) . 2_566
N2 Ti2 Ti3 123.86(5) . 2_566
O6 Ti2 Ti3 97.62(6) . .
O5 Ti2 Ti3 150.48(6) . .
O10 Ti2 Ti3 40.69(5) . .
O8 Ti2 Ti3 84.11(5) . .
O7 Ti2 Ti3 38.94(5) . .
N2 Ti2 Ti3 121.86(5) . .
Ti3 Ti2 Ti3 62.229(15) 2_566 .
O9 Ti3 O7 91.35(7) . .
O9 Ti3 O10 92.98(7) . 2_566
O7 Ti3 O10 96.99(7) . 2_566
O9 Ti3 O8 100.26(7) . 2_566
O7 Ti3 O8 166.74(7) . 2_566
O10 Ti3 O8 76.19(7) 2_566 2_566
O9 Ti3 O10 163.06(8) . .
O7 Ti3 O10 75.66(7) . .
O10 Ti3 O10 78.15(7) 2_566 .
O8 Ti3 O10 91.68(7) 2_566 .
O9 Ti3 Cl2 99.29(6) . .
O7 Ti3 Cl2 96.99(5) . .
O10 Ti3 Cl2 161.13(5) 2_566 .
O8 Ti3 Cl2 87.50(5) 2_566 .
O10 Ti3 Cl2 93.15(5) . .
O9 Ti3 Ti2 90.37(6) . 2_566
O7 Ti3 Ti2 132.77(5) . 2_566
O10 Ti3 Ti2 35.80(5) 2_566 2_566
O8 Ti3 Ti2 41.72(5) 2_566 2_566
O10 Ti3 Ti2 90.63(5) . 2_566
Cl2 Ti3 Ti2 129.19(2) . 2_566
O9 Ti3 Ti2 132.08(6) . .
O7 Ti3 Ti2 40.85(5) . .
O10 Ti3 Ti2 90.67(5) 2_566 .
O8 Ti3 Ti2 126.87(5) 2_566 .
O10 Ti3 Ti2 35.29(5) . .
Cl2 Ti3 Ti2 91.65(2) . .
Ti2 Ti3 Ti2 117.770(15) 2_566 .
O9 Ti3 Ti3 131.26(6) . 2_566
O7 Ti3 Ti3 85.12(5) . 2_566
O10 Ti3 Ti3 39.86(5) 2_566 2_566
O8 Ti3 Ti3 82.42(5) 2_566 2_566
O10 Ti3 Ti3 38.28(4) . 2_566
Cl2 Ti3 Ti3 129.42(3) . 2_566
Ti2 Ti3 Ti3 59.586(15) 2_566 2_566
Ti2 Ti3 Ti3 58.184(14) . 2_566
C50 O5 Ti2 131.47(15) . .
C61 O6 Ti2 133.04(15) . .
C72 O7 Ti3 135.77(14) . .
C72 O7 Ti2 123.97(14) . .
Ti3 O7 Ti2 100.21(7) . .
C83 O8 Ti3 137.25(14) . 2_566
C83 O8 Ti2 125.43(14) . .
Ti3 O8 Ti2 97.24(7) 2_566 .
C94 O9 Ti3 153.7(2) . .
Ti2 O10 Ti3 104.56(8) . 2_566
Ti2 O10 Ti3 104.02(8) . .
Ti3 O10 Ti3 101.85(7) 2_566 .
O5 C50 C55 120.2(2) . .
O5 C50 C51 118.6(2) . .
C55 C50 C51 121.1(2) . .
C52 C51 C50 118.5(2) . .
C52 C51 C93 121.0(2) . .
C50 C51 C93 120.4(2) . .
C51 C52 C53 121.9(2) . .
C51 C52 H52 119.1 . .
C53 C52 H52 119.1 . .
C54 C53 C52 117.6(2) . .
C54 C53 C56 122.1(3) . .
C52 C53 C56 120.2(3) . .
C53 C54 C55 122.5(2) . .
C53 C54 H54 118.8 . .
C55 C54 H54 118.8 . .
C54 C55 C50 118.3(2) . .
C54 C55 C60 120.5(2) . .
C50 C55 C60 121.2(2) . .
C57X C56 C53 118.2(4) . .
C59 C56 C53 116.8(4) . .
C57X C56 C59X 115.0(6) . .
C53 C56 C59X 110.5(4) . .
C59 C56 C58 112.4(6) . .
C53 C56 C58 110.0(4) . .
C59 C56 C57 109.9(6) . .
C53 C56 C57 105.1(3) . .
C58 C56 C57 101.2(5) . .
C57X C56 C58X 110.3(7) . .
C53 C56 C58X 102.2(4) . .
C59X C56 C58X 97.9(6) . .
C56 C57 H57A 109.5 . .
C56 C57 H57B 109.5 . .
H57A C57 H57B 109.5 . .
C56 C57 H57C 109.5 . .
H57A C57 H57C 109.5 . .
H57B C57 H57C 109.5 . .
C56 C58 H58A 109.5 . .
C56 C58 H58B 109.5 . .
H58A C58 H58B 109.5 . .
C56 C58 H58C 109.5 . .
H58A C58 H58C 109.5 . .
H58B C58 H58C 109.5 . .
C56 C59 H59A 109.5 . .
C56 C59 H59B 109.5 . .
H59A C59 H59B 109.5 . .
C56 C59 H59C 109.5 . .
H59A C59 H59C 109.5 . .
H59B C59 H59C 109.5 . .
C56 C57X H57D 109.5 . .
C56 C57X H57E 109.5 . .
H57D C57X H57E 109.5 . .
C56 C57X H57F 109.5 . .
H57D C57X H57F 109.5 . .
H57E C57X H57F 109.5 . .
C56 C58X H58D 109.5 . .
C56 C58X H58E 109.5 . .
H58D C58X H58E 109.5 . .
C56 C58X H58F 109.5 . .
H58D C58X H58F 109.5 . .
H58E C58X H58F 109.5 . .
C56 C59X H59D 109.5 . .
C56 C59X H59E 109.5 . .
H59D C59X H59E 109.5 . .
C56 C59X H59F 109.5 . .
H59D C59X H59F 109.5 . .
H59E C59X H59F 109.5 . .
C55 C60 C62 113.9(2) . .
C55 C60 H60A 108.8 . .
C62 C60 H60A 108.8 . .
C55 C60 H60B 108.8 . .
C62 C60 H60B 108.8 . .
H60A C60 H60B 107.7 . .
O6 C61 C62 119.9(2) . .
O6 C61 C66 118.3(2) . .
C62 C61 C66 121.8(2) . .
C63 C62 C61 118.0(2) . .
C63 C62 C60 120.8(2) . .
C61 C62 C60 121.2(2) . .
C64 C63 C62 122.3(3) . .
C64 C63 H63 118.8 . .
C62 C63 H63 118.8 . .
C63 C64 C65 117.6(2) . .
C63 C64 C67 122.6(3) . .
C65 C64 C67 119.7(3) . .
C66 C65 C64 122.1(3) . .
C66 C65 H65 118.9 . .
C64 C65 H65 118.9 . .
C65 C66 C61 118.1(2) . .
C65 C66 C71 121.2(2) . .
C61 C66 C71 120.6(2) . .
C68 C67 C64 111.9(3) . .
C68 C67 C70 110.4(5) . .
C64 C67 C70 110.3(3) . .
C68 C67 C69 108.5(5) . .
C64 C67 C69 108.3(3) . .
C70 C67 C69 107.3(4) . .
C67 C68 H68A 109.5 . .
C67 C68 H68B 109.5 . .
H68A C68 H68B 109.5 . .
C67 C68 H68C 109.5 . .
H68A C68 H68C 109.5 . .
H68B C68 H68C 109.5 . .
C67 C69 H69A 109.5 . .
C67 C69 H69B 109.5 . .
H69A C69 H69B 109.5 . .
C67 C69 H69C 109.5 . .
H69A C69 H69C 109.5 . .
H69B C69 H69C 109.5 . .
C67 C70 H70A 109.5 . .
C67 C70 H70B 109.5 . .
H70A C70 H70B 109.5 . .
C67 C70 H70C 109.5 . .
H70A C70 H70C 109.5 . .
H70B C70 H70C 109.5 . .
C66 C71 C73 111.9(2) . .
C66 C71 H71A 109.2 . .
C73 C71 H71A 109.2 . .
C66 C71 H71B 109.2 . .
C73 C71 H71B 109.2 . .
H71A C71 H71B 107.9 . .
O7 C72 C73 119.7(2) . .
O7 C72 C77 118.5(2) . .
C73 C72 C77 121.5(2) . .
C72 C73 C74 117.9(2) . .
C72 C73 C71 122.9(2) . .
C74 C73 C71 119.1(2) . .
C75 C74 C73 122.6(2) . .
C75 C74 H74 118.7 . .
C73 C74 H74 118.7 . .
C74 C75 C76 117.2(2) . .
C74 C75 C78 123.2(3) . .
C76 C75 C78 119.6(3) . .
C77 C76 C75 122.5(2) . .
C77 C76 H76 118.7 . .
C75 C76 H76 118.7 . .
C76 C77 C72 118.2(2) . .
C76 C77 C82 119.2(2) . .
C72 C77 C82 122.5(2) . .
C80 C78 C79 110.4(4) . .
C80 C78 C75 109.4(3) . .
C79 C78 C75 111.7(3) . .
C80 C78 C81 108.8(3) . .
C79 C78 C81 107.8(4) . .
C75 C78 C81 108.6(3) . .
C78 C79 H79A 109.5 . .
C78 C79 H79B 109.5 . .
H79A C79 H79B 109.5 . .
C78 C79 H79C 109.5 . .
H79A C79 H79C 109.5 . .
H79B C79 H79C 109.5 . .
C78 C80 H80A 109.5 . .
C78 C80 H80B 109.5 . .
H80A C80 H80B 109.5 . .
C78 C80 H80C 109.5 . .
H80A C80 H80C 109.5 . .
H80B C80 H80C 109.5 . .
C78 C81 H81A 109.5 . .
C78 C81 H81B 109.5 . .
H81A C81 H81B 109.5 . .
C78 C81 H81C 109.5 . .
H81A C81 H81C 109.5 . .
H81B C81 H81C 109.5 . .
C77 C82 C84 112.23(19) . .
C77 C82 H82A 109.2 . .
C84 C82 H82A 109.2 . .
C77 C82 H82B 109.2 . .
C84 C82 H82B 109.2 . .
H82A C82 H82B 107.9 . .
O8 C83 C84 119.0(2) . .
O8 C83 C88 119.7(2) . .
C84 C83 C88 121.1(2) . .
C85 C84 C83 118.5(2) . .
C85 C84 C82 119.4(2) . .
C83 C84 C82 122.0(2) . .
C86 C85 C84 122.3(2) . .
C86 C85 H85 118.8 . .
C84 C85 H85 118.8 . .
C85 C86 C87 117.1(2) . .
C85 C86 C89 121.8(2) . .
C87 C86 C89 121.0(2) . .
C88 C87 C86 122.7(2) . .
C88 C87 H87 118.6 . .
C86 C87 H87 118.6 . .
C87 C88 C83 118.1(2) . .
C87 C88 C93 119.6(2) . .
C83 C88 C93 122.3(2) . .
C91X C89 C90X 124.0(12) . .
C92 C89 C90 110.7(9) . .
C91X C89 C86 114.0(6) . .
C92 C89 C86 115.6(4) . .
C90X C89 C86 112.7(10) . .
C90 C89 C86 114.7(8) . .
C92 C89 C91 107.7(8) . .
C90 C89 C91 101.6(9) . .
C86 C89 C91 105.2(4) . .
C91X C89 C92X 102.0(11) . .
C90X C89 C92X 99.0(13) . .
C86 C89 C92X 99.6(5) . .
C89 C90 H90A 109.5 . .
C89 C90 H90B 109.5 . .
H90A C90 H90B 109.5 . .
C89 C90 H90C 109.5 . .
H90A C90 H90C 109.5 . .
H90B C90 H90C 109.5 . .
C89 C91 H91A 109.5 . .
C89 C91 H91B 109.5 . .
H91A C91 H91B 109.5 . .
C89 C91 H91C 109.5 . .
H91A C91 H91C 109.5 . .
H91B C91 H91C 109.5 . .
C89 C92 H92A 109.5 . .
C89 C92 H92B 109.5 . .
H92A C92 H92B 109.5 . .
C89 C92 H92C 109.5 . .
H92A C92 H92C 109.5 . .
H92B C92 H92C 109.5 . .
C89 C90X H90D 109.5 . .
C89 C90X H90E 109.5 . .
H90D C90X H90E 109.5 . .
C89 C90X H90F 109.5 . .
H90D C90X H90F 109.5 . .
H90E C90X H90F 109.5 . .
C89 C91X H91D 109.5 . .
C89 C91X H91E 109.5 . .
H91D C91X H91E 109.5 . .
C89 C91X H91F 109.5 . .
H91D C91X H91F 109.5 . .
H91E C91X H91F 109.5 . .
C89 C92X H92D 109.5 . .
C89 C92X H92E 109.5 . .
H92D C92X H92E 109.5 . .
C89 C92X H92F 109.5 . .
H92D C92X H92F 109.5 . .
H92E C92X H92F 109.5 . .
C51 C93 C88 112.2(2) . .
C51 C93 H93A 109.2 . .
C88 C93 H93A 109.2 . .
C51 C93 H93B 109.2 . .
C88 C93 H93B 109.2 . .
H93A C93 H93B 107.9 . .
O9 C94 C95 111.8(4) . .
O9 C94 H94A 109.2 . .
C95 C94 H94A 109.2 . .
O9 C94 H94B 109.2 . .
C95 C94 H94B 109.2 . .
H94A C94 H94B 107.9 . .
C96 C95 C94 112.3(6) . .
C96 C95 H95A 109.1 . .
C94 C95 H95A 109.1 . .
C96 C95 H95B 109.1 . .
C94 C95 H95B 109.1 . .
H95A C95 H95B 107.9 . .
C95 C96 C97 116.6(7) . .
C95 C96 H96A 108.1 . .
C97 C96 H96A 108.1 . .
C95 C96 H96B 108.1 . .
C97 C96 H96B 108.1 . .
H96A C96 H96B 107.3 . .
C96 C97 Cl3 115.1(7) . .
C96 C97 H97A 108.5 . .
Cl3 C97 H97A 108.5 . .
C96 C97 H97B 108.5 . .
Cl3 C97 H97B 108.5 . .
H97A C97 H97B 107.5 . .
C98 N2 Ti2 170.7(2) . .
N2 C98 C99 178.6(4) . .
C98 C99 H99A 109.5 . .
C98 C99 H99B 109.5 . .
H99A C99 H99B 109.5 . .
C98 C99 H99C 109.5 . .
H99A C99 H99C 109.5 . .
H99B C99 H99C 109.5 . .
N3 C100 C101 177.7(6) . .
C100 C101 H10D 109.5 . .
C100 C101 H10E 109.5 . .
H10D C101 H10E 109.5 . .
C100 C101 H10F 109.5 . .
H10D C101 H10F 109.5 . .
H10E C101 H10F 109.5 . .
N4 C102 C103 179.5(6) . .
C102 C103 H10G 109.5 . .
C102 C103 H10H 109.5 . .
H10G C103 H10H 109.5 . .
C102 C103 H10I 109.5 . .
H10G C103 H10I 109.5 . .
H10H C103 H10I 109.5 . .
N5 C104 C105 179.4(10) . .
C104 C105 H10J 109.5 . .
C104 C105 H10K 109.5 . .
H10J C105 H10K 109.5 . .
C104 C105 H10L 109.5 . .
H10J C105 H10L 109.5 . .
H10K C105 H10L 109.5 . .
N6 C106 C107 176.4(10) . .
C106 C107 H10M 109.5 . .
C106 C107 H10N 109.5 . .
H10M C107 H10N 109.5 . .
C106 C107 H10O 109.5 . .
H10M C107 H10O 109.5 . .
H10N C107 H10O 109.5 . .
N7 C108 C109 175(2) . .
C108 C109 H10P 109.5 . .
C108 C109 H10Q 109.5 . .
H10P C109 H10Q 109.5 . .
C108 C109 H10R 109.5 . .
H10P C109 H10R 109.5 . .
H10Q C109 H10R 109.5 . .
N8 C110 C111 165(3) . .
C110 C111 H11C 109.5 . .
C110 C111 H11D 109.5 . .
H11C C111 H11D 109.5 . .
C110 C111 H11E 109.5 . .
H11C C111 H11E 109.5 . .
H11D C111 H11E 109.5 . .
N9 C112 C113 177.6(14) . .
C112 C113 H11F 109.5 . .
C112 C113 H11G 109.5 . .
H11F C113 H11G 109.5 . .
C112 C113 H11H 109.5 . .
H11F C113 H11H 109.5 . .
H11G C113 H11H 109.5 . .

loop_
_geom_bond_atom_site_label_1
_geom_bond_atom_site_label_2
_geom_bond_distance
_geom_bond_site_symmetry_2
Ti1 O2 1.7892(19) .
Ti1 O3 1.8406(18) .
Ti1 O4 1.8534(19) .
Ti1 N1 2.234(2) .
Ti1 O1 2.3307(19) .
Ti1 Cl1 2.3363(8) .
O1 C1 1.409(3) .
O1 C45 1.463(3) .
O2 C12 1.341(3) .
O3 C23 1.370(3) .
O4 C34 1.344(3) .
C1 C2 1.389(4) .
C1 C6 1.393(4) .
C2 C3 1.397(5) .
C2 C44 1.513(4) .
C3 C4 1.391(5) .
C3 H3 0.9500 .
C4 C5 1.389(6) .
C4 C7 1.543(6) .
C5 C6 1.401(5) .
C5 H5 0.9500 .
C6 C11 1.521(5) .
C7 C9 1.526(8) .
C7 C8 1.528(9) .
C7 C10 1.531(12) .
C8 H8A 0.9800 .
C8 H8B 0.9800 .
C8 H8C 0.9800 .
C9 H9A 0.9800 .
C9 H9B 0.9800 .
C9 H9C 0.9800 .
C10 H10A 0.9800 .
C10 H10B 0.9800 .
C10 H10C 0.9800 .
C11 C13 1.515(4) .
C11 H11A 0.9900 .
C11 H11B 0.9900 .
C12 C17 1.396(4) .
C12 C13 1.402(4) .
C13 C14 1.387(4) .
C14 C15 1.395(4) .
C14 H14 0.9500 .
C15 C16 1.399(4) .
C15 C18 1.532(4) .
C16 C17 1.386(4) .
C16 H16 0.9500 .
C17 C22 1.514(4) .
C18 C20 1.505(7) .
C18 C19 1.523(6) .
C18 C21 1.562(6) .
C19 H19A 0.9800 .
C19 H19B 0.9800 .
C19 H19C 0.9800 .
C20 H20A 0.9800 .
C20 H20B 0.9800 .
C20 H20C 0.9800 .
C21 H21A 0.9800 .
C21 H21B 0.9800 .
C21 H21C 0.9800 .
C22 C24 1.516(4) .
C22 H22A 0.9900 .
C22 H22B 0.9900 .
C23 C24 1.397(4) .
C23 C28 1.403(4) .
C24 C25 1.391(4) .
C25 C26 1.396(4) .
C25 H25 0.9500 .
C26 C27 1.399(4) .
C26 C29 1.530(4) .
C27 C28 1.392(3) .
C27 H27 0.9500 .
C28 C33 1.506(3) .
C29 C30 1.514(5) .
C29 C32 1.522(5) .
C29 C31 1.527(6) .
C30 H30A 0.9800 .
C30 H30B 0.9800 .
C30 H30C 0.9800 .
C31 H31A 0.9800 .
C31 H31B 0.9800 .
C31 H31C 0.9800 .
C32 H32A 0.9800 .
C32 H32B 0.9800 .
C32 H32C 0.9800 .
C33 C35 1.518(3) .
C33 H33A 0.9900 .
C33 H33B 0.9900 .
C34 C39 1.400(3) .
C34 C35 1.411(3) .
C35 C36 1.389(4) .
C36 C37 1.394(4) .
C36 H36 0.9500 .
C37 C38 1.397(4) .
C37 C40 1.531(4) .
C38 C39 1.395(4) .
C38 H38 0.9500 .
C39 C44 1.517(4) .
C40 C43 1.526(4) .
C40 C42 1.533(5) .
C40 C41 1.538(6) .
C41 H41A 0.9800 .
C41 H41B 0.9800 .
C41 H41C 0.9800 .
C42 H42A 0.9800 .
C42 H42B 0.9800 .
C42 H42C 0.9800 .
C43 H43A 0.9800 .
C43 H43B 0.9800 .
C43 H43C 0.9800 .
C44 H44A 0.9900 .
C44 H44B 0.9900 .
C45 C46 1.503(4) .
C45 H45A 0.9900 .
C45 H45B 0.9900 .
C46 C47 1.530(4) .
C46 H46A 0.9900 .
C46 H46B 0.9900 .
C47 H47A 0.9800 .
C47 H47B 0.9800 .
C47 H47C 0.9800 .
N1 C48 1.133(4) .
C48 C49 1.450(4) .
C49 H49A 0.9800 .
C49 H49B 0.9800 .
C49 H49C 0.9800 .
Ti2 O6 1.8321(17) .
Ti2 O5 1.8362(17) .
Ti2 O10 1.8463(17) .
Ti2 O8 2.0497(16) .
Ti2 O7 2.0607(16) .
Ti2 N2 2.207(2) .
Ti2 Ti3 3.0550(6) 2_566
Ti2 Ti3 3.1005(6) .
Ti3 O9 1.855(2) .
Ti3 O7 1.9800(17) .
Ti3 O10 2.0139(17) 2_566
Ti3 O8 2.0216(17) 2_566
Ti3 O10 2.0834(17) .
Ti3 Cl2 2.2999(7) .
Ti3 Ti3 3.1811(8) 2_566
O5 C50 1.354(3) .
O6 C61 1.356(3) .
O7 C72 1.381(3) .
O8 C83 1.376(3) .
O9 C94 1.309(4) .
C50 C55 1.399(3) .
C50 C51 1.401(3) .
C51 C52 1.390(3) .
C51 C93 1.523(3) .
C52 C53 1.403(4) .
C52 H52 0.9500 .
C53 C54 1.389(4) .
C53 C56 1.527(4) .
C54 C55 1.391(3) .
C54 H54 0.9500 .
C55 C60 1.523(3) .
C56 C57X 1.402(8) .
C56 C59 1.423(7) .
C56 C59X 1.581(8) .
C56 C58 1.591(8) .
C56 C57 1.611(7) .
C56 C58X 1.656(9) .
C57 H57A 0.9800 .
C57 H57B 0.9800 .
C57 H57C 0.9800 .
C58 H58A 0.9800 .
C58 H58B 0.9800 .
C58 H58C 0.9800 .
C59 H59A 0.9800 .
C59 H59B 0.9800 .
C59 H59C 0.9800 .
C57X H57D 0.9800 .
C57X H57E 0.9800 .
C57X H57F 0.9800 .
C58X H58D 0.9800 .
C58X H58E 0.9800 .
C58X H58F 0.9800 .
C59X H59D 0.9800 .
C59X H59E 0.9800 .
C59X H59F 0.9800 .
C60 C62 1.523(4) .
C60 H60A 0.9900 .
C60 H60B 0.9900 .
C61 C62 1.395(3) .
C61 C66 1.396(4) .
C62 C63 1.395(4) .
C63 C64 1.388(4) .
C63 H63 0.9500 .
C64 C65 1.401(4) .
C64 C67 1.532(4) .
C65 C66 1.389(3) .
C65 H65 0.9500 .
C66 C71 1.521(3) .
C67 C68 1.505(6) .
C67 C70 1.533(7) .
C67 C69 1.541(6) .
C68 H68A 0.9800 .
C68 H68B 0.9800 .
C68 H68C 0.9800 .
C69 H69A 0.9800 .
C69 H69B 0.9800 .
C69 H69C 0.9800 .
C70 H70A 0.9800 .
C70 H70B 0.9800 .
C70 H70C 0.9800 .
C71 C73 1.522(3) .
C71 H71A 0.9900 .
C71 H71B 0.9900 .
C72 C73 1.395(3) .
C72 C77 1.399(3) .
C73 C74 1.395(4) .
C74 C75 1.394(4) .
C74 H74 0.9500 .
C75 C76 1.395(4) .
C75 C78 1.526(4) .
C76 C77 1.388(4) .
C76 H76 0.9500 .
C77 C82 1.517(3) .
C78 C80 1.522(7) .
C78 C79 1.524(5) .
C78 C81 1.553(6) .
C79 H79A 0.9800 .
C79 H79B 0.9800 .
C79 H79C 0.9800 .
C80 H80A 0.9800 .
C80 H80B 0.9800 .
C80 H80C 0.9800 .
C81 H81A 0.9800 .
C81 H81B 0.9800 .
C81 H81C 0.9800 .
C82 C84 1.520(3) .
C82 H82A 0.9900 .
C82 H82B 0.9900 .
C83 C84 1.397(3) .
C83 C88 1.399(3) .
C84 C85 1.394(3) .
C85 C86 1.392(4) .
C85 H85 0.9500 .
C86 C87 1.399(4) .
C86 C89 1.528(4) .
C87 C88 1.390(3) .
C87 H87 0.9500 .
C88 C93 1.524(3) .
C89 C91X 1.369(11) .
C89 C92 1.447(9) .
C89 C90X 1.46(2) .
C89 C90 1.513(16) .
C89 C91 1.652(11) .
C89 C92X 1.807(16) .
C90 H90A 0.9800 .
C90 H90B 0.9800 .
C90 H90C 0.9800 .
C91 H91A 0.9800 .
C91 H91B 0.9800 .
C91 H91C 0.9800 .
C92 H92A 0.9800 .
C92 H92B 0.9800 .
C92 H92C 0.9800 .
C90X H90D 0.9800 .
C90X H90E 0.9800 .
C90X H90F 0.9800 .
C91X H91D 0.9800 .
C91X H91E 0.9800 .
C91X H91F 0.9800 .
C92X H92D 0.9800 .
C92X H92E 0.9800 .
C92X H92F 0.9800 .
C93 H93A 0.9900 .
C93 H93B 0.9900 .
C94 C95 1.466(7) .
C94 H94A 0.9900 .
C94 H94B 0.9900 .
C95 C96 1.455(9) .
C95 H95A 0.9900 .
C95 H95B 0.9900 .
C96 C97 1.516(11) .
C96 H96A 0.9900 .
C96 H96B 0.9900 .
C97 Cl3 1.770(9) .
C97 H97A 0.9900 .
C97 H97B 0.9900 .
N2 C98 1.124(4) .
C98 C99 1.453(5) .
C99 H99A 0.9800 .
C99 H99B 0.9800 .
C99 H99C 0.9800 .
N3 C100 1.139(6) .
C100 C101 1.438(6) .
C101 H10D 0.9800 .
C101 H10E 0.9800 .
C101 H10F 0.9800 .
N4 C102 1.131(6) .
C102 C103 1.436(7) .
C103 H10G 0.9800 .
C103 H10H 0.9800 .
C103 H10I 0.9800 .
N5 C104 1.141(8) .
C104 C105 1.428(8) .
C105 H10J 0.9800 .
C105 H10K 0.9800 .
C105 H10L 0.9800 .
N6 C106 1.135(7) .
C106 C107 1.409(6) .
C107 H10M 0.9800 .
C107 H10N 0.9800 .
C107 H10O 0.9800 .
N7 C108 1.118(12) .
C108 C109 1.394(12) .
C109 H10P 0.9800 .
C109 H10Q 0.9800 .
C109 H10R 0.9800 .
N8 C110 1.160(14) .
C110 C111 1.427(14) .
C111 H11C 0.9800 .
C111 H11D 0.9800 .
C111 H11E 0.9800 .
N9 C112 1.153(12) .
C112 C113 1.440(12) .
C113 H11F 0.9800 .
C113 H11G 0.9800 .
C113 H11H 0.9800 .

loop_
_geom_hbond_atom_site_label_D
_geom_hbond_atom_site_label_H
_geom_hbond_atom_site_label_A
_geom_hbond_distance_DH
_geom_hbond_distance_HA
_geom_hbond_distance_DA
_geom_hbond_angle_DHA
_geom_hbond_site_symmetry_A
_geom_hbond_publ_flag
C45 H45A Cl1 0.99 2.86 3.405(3) 115.5 . yes
C49 H49B Cl2 0.98 2.61 3.479(3) 148.2 2_566 yes
C95 H95B Cl3 0.99 2.78 3.265(6) 110.9 . yes
C97 H97A N9 0.99 2.45 3.215(17) 133.7 . yes
C99 H99A N7 0.98 2.62 3.156(12) 114.6 2_666 yes
C103 H10G N4 0.98 2.67 3.477(9) 139.7 2_755 yes
C103 H10H N5 0.98 2.37 3.283(9) 154.0 2_655 yes
C109 H10P Cl3 0.98 2.65 3.374(14) 130.9 . yes
C109 H10Q N6 0.98 2.44 3.312(12) 148.7 2_665 yes
C111 H11E N7 0.98 2.03 2.83(4) 138.1 1_545 yes

loop_
_geom_torsion_atom_site_label_1
_geom_torsion_atom_site_label_2
_geom_torsion_atom_site_label_3
_geom_torsion_atom_site_label_4
_geom_torsion
_geom_torsion_site_symmetry_1
_geom_torsion_site_symmetry_4
O3 Ti1 O2 C12 -48.6(6) . .
O4 Ti1 O2 C12 44.4(6) . .
N1 Ti1 O2 C12 137.5(6) . .
O1 Ti1 O2 C12 121.0(6) . .
Cl1 Ti1 O2 C12 -148.8(6) . .
O2 Ti1 O3 C23 61.04(19) . .
O4 Ti1 O3 C23 -41.42(18) . .
N1 Ti1 O3 C23 -120.13(18) . .
O1 Ti1 O3 C23 -6.0(5) . .
Cl1 Ti1 O3 C23 158.07(17) . .
O2 Ti1 O4 C34 -178.7(3) . .
O3 Ti1 O4 C34 -82.6(3) . .
N1 Ti1 O4 C34 12.7(3) . .
O1 Ti1 O4 C34 103.9(3) . .
Cl1 Ti1 O4 C34 37.9(3) . .
C45 O1 C1 C2 111.9(3) . .
Ti1 O1 C1 C2 -88.9(2) . .
C45 O1 C1 C6 -71.1(3) . .
Ti1 O1 C1 C6 88.1(3) . .
C6 C1 C2 C3 3.2(4) . .
O1 C1 C2 C3 -179.8(3) . .
C6 C1 C2 C44 -177.1(3) . .
O1 C1 C2 C44 -0.2(4) . .
C1 C2 C3 C4 0.4(5) . .
C44 C2 C3 C4 -179.3(3) . .
C2 C3 C4 C5 -2.5(6) . .
C2 C3 C4 C7 175.9(5) . .
C3 C4 C5 C6 1.1(6) . .
C7 C4 C5 C6 -177.3(5) . .
C2 C1 C6 C5 -4.5(4) . .
O1 C1 C6 C5 178.6(3) . .
C2 C1 C6 C11 172.5(3) . .
O1 C1 C6 C11 -4.4(4) . .
C4 C5 C6 C1 2.3(5) . .
C4 C5 C6 C11 -174.9(3) . .
C5 C4 C7 C9 -1.1(9) . .
C3 C4 C7 C9 -179.4(6) . .
C5 C4 C7 C8 116.0(6) . .
C3 C4 C7 C8 -62.4(8) . .
C5 C4 C7 C10 -124.0(6) . .
C3 C4 C7 C10 57.6(7) . .
C1 C6 C11 C13 -99.5(3) . .
C5 C6 C11 C13 77.5(3) . .
Ti1 O2 C12 C17 56.1(8) . .
Ti1 O2 C12 C13 -123.6(6) . .
O2 C12 C13 C14 173.4(3) . .
C17 C12 C13 C14 -6.3(4) . .
O2 C12 C13 C11 -5.9(4) . .
C17 C12 C13 C11 174.3(3) . .
C6 C11 C13 C14 -101.7(3) . .
C6 C11 C13 C12 77.5(4) . .
C12 C13 C14 C15 1.7(5) . .
C11 C13 C14 C15 -179.0(3) . .
C13 C14 C15 C16 3.5(5) . .
C13 C14 C15 C18 -177.7(3) . .
C14 C15 C16 C17 -4.4(5) . .
C18 C15 C16 C17 176.7(3) . .
C15 C16 C17 C12 0.1(4) . .
C15 C16 C17 C22 -176.3(3) . .
O2 C12 C17 C16 -174.3(3) . .
C13 C12 C17 C16 5.5(4) . .
O2 C12 C17 C22 2.2(4) . .
C13 C12 C17 C22 -178.1(3) . .
C14 C15 C18 C20 -108.9(4) . .
C16 C15 C18 C20 69.9(4) . .
C14 C15 C18 C19 13.9(5) . .
C16 C15 C18 C19 -167.3(3) . .
C14 C15 C18 C21 131.4(4) . .
C16 C15 C18 C21 -49.7(5) . .
C16 C17 C22 C24 98.2(3) . .
C12 C17 C22 C24 -78.1(3) . .
Ti1 O3 C23 C24 -89.2(2) . .
Ti1 O3 C23 C28 89.7(2) . .
O3 C23 C24 C25 -179.6(2) . .
C28 C23 C24 C25 1.5(4) . .
O3 C23 C24 C22 3.8(4) . .
C28 C23 C24 C22 -175.1(2) . .
C17 C22 C24 C25 -76.1(3) . .
C17 C22 C24 C23 100.5(3) . .
C23 C24 C25 C26 -0.8(4) . .
C22 C24 C25 C26 175.8(2) . .
C24 C25 C26 C27 0.2(4) . .
C24 C25 C26 C29 -179.5(3) . .
C25 C26 C27 C28 -0.2(4) . .
C29 C26 C27 C28 179.5(2) . .
C26 C27 C28 C23 0.9(4) . .
C26 C27 C28 C33 179.2(2) . .
O3 C23 C28 C27 179.5(2) . .
C24 C23 C28 C27 -1.6(3) . .
O3 C23 C28 C33 1.3(3) . .
C24 C23 C28 C33 -179.8(2) . .
C25 C26 C29 C30 7.8(5) . .
C27 C26 C29 C30 -171.9(3) . .
C25 C26 C29 C32 -111.6(3) . .
C27 C26 C29 C32 68.7(4) . .
C25 C26 C29 C31 129.1(4) . .
C27 C26 C29 C31 -50.6(4) . .
C27 C28 C33 C35 84.3(3) . .
C23 C28 C33 C35 -97.5(3) . .
Ti1 O4 C34 C39 -101.2(3) . .
Ti1 O4 C34 C35 75.7(3) . .
O4 C34 C35 C36 178.9(2) . .
C39 C34 C35 C36 -4.2(4) . .
O4 C34 C35 C33 -8.3(4) . .
C39 C34 C35 C33 168.5(2) . .
C28 C33 C35 C36 -132.9(3) . .
C28 C33 C35 C34 54.4(3) . .
C34 C35 C36 C37 0.7(4) . .
C33 C35 C36 C37 -172.2(3) . .
C35 C36 C37 C38 2.3(4) . .
C35 C36 C37 C40 -179.4(3) . .
C36 C37 C38 C39 -1.8(4) . .
C40 C37 C38 C39 179.9(3) . .
C37 C38 C39 C34 -1.7(4) . .
C37 C38 C39 C44 172.1(3) . .
O4 C34 C39 C38 -178.4(2) . .
C35 C34 C39 C38 4.7(4) . .
O4 C34 C39 C44 8.0(4) . .
C35 C34 C39 C44 -168.9(2) . .
C36 C37 C40 C43 -176.8(3) . .
C38 C37 C40 C43 1.4(5) . .
C36 C37 C40 C42 63.1(4) . .
C38 C37 C40 C42 -118.7(3) . .
C36 C37 C40 C41 -56.6(4) . .
C38 C37 C40 C41 121.6(3) . .
C1 C2 C44 C39 100.7(3) . .
C3 C2 C44 C39 -79.7(3) . .
C38 C39 C44 C2 131.3(3) . .
C34 C39 C44 C2 -55.1(4) . .
C1 O1 C45 C46 -116.4(3) . .
Ti1 O1 C45 C46 86.6(3) . .
O1 C45 C46 C47 -163.7(3) . .
O6 Ti2 O5 C50 -78.1(2) . .
O10 Ti2 O5 C50 167.65(19) . .
O8 Ti2 O5 C50 89.3(2) . .
O7 Ti2 O5 C50 32.4(5) . .
N2 Ti2 O5 C50 6.4(2) . .
Ti3 Ti2 O5 C50 130.08(19) 2_566 .
Ti3 Ti2 O5 C50 166.05(15) . .
O5 Ti2 O6 C61 78.5(2) . .
O10 Ti2 O6 C61 -167.9(2) . .
O8 Ti2 O6 C61 -31.4(4) . .
O7 Ti2 O6 C61 -90.0(2) . .
N2 Ti2 O6 C61 -6.5(2) . .
Ti3 Ti2 O6 C61 -172.60(16) 2_566 .
Ti3 Ti2 O6 C61 -128.0(2) . .
O7 Ti3 O9 C94 67.6(5) . .
O10 Ti3 O9 C94 -29.5(5) 2_566 .
O8 Ti3 O9 C94 -106.0(5) 2_566 .
O10 Ti3 O9 C94 28.2(6) . .
Cl2 Ti3 O9 C94 164.9(5) . .
Ti2 Ti3 O9 C94 -65.2(5) 2_566 .
Ti2 Ti3 O9 C94 64.1(5) . .
Ti3 Ti3 O9 C94 -17.1(5) 2_566 .
O6 Ti2 O10 Ti3 -176.36(7) . 2_566
O5 Ti2 O10 Ti3 -72.31(9) . 2_566
O8 Ti2 O10 Ti3 13.00(7) . 2_566
O7 Ti2 O10 Ti3 98.90(8) . 2_566
N2 Ti2 O10 Ti3 55.3(2) . 2_566
Ti3 Ti2 O10 Ti3 106.47(9) . 2_566
O6 Ti2 O10 Ti3 77.17(9) . .
O5 Ti2 O10 Ti3 -178.79(7) . .
O8 Ti2 O10 Ti3 -93.47(8) . .
O7 Ti2 O10 Ti3 -7.58(7) . .
N2 Ti2 O10 Ti3 -51.2(2) . .
Ti3 Ti2 O10 Ti3 -106.47(9) 2_566 .
Ti2 O5 C50 C55 82.4(3) . .
Ti2 O5 C50 C51 -94.0(3) . .
O5 C50 C51 C52 178.3(2) . .
C55 C50 C51 C52 1.9(3) . .
O5 C50 C51 C93 1.5(3) . .
C55 C50 C51 C93 -174.9(2) . .
C50 C51 C52 C53 -1.0(4) . .
C93 C51 C52 C53 175.8(2) . .
C51 C52 C53 C54 0.1(4) . .
C51 C52 C53 C56 179.6(3) . .
C52 C53 C54 C55 -0.2(4) . .
C56 C53 C54 C55 -179.6(3) . .
C53 C54 C55 C50 1.0(4) . .
C53 C54 C55 C60 -177.0(2) . .
O5 C50 C55 C54 -178.3(2) . .
C51 C50 C55 C54 -1.9(4) . .
O5 C50 C55 C60 -0.2(3) . .
C51 C50 C55 C60 176.1(2) . .
C54 C53 C56 C57X -160.8(7) . .
C52 C53 C56 C57X 19.7(8) . .
C54 C53 C56 C59 5.8(7) . .
C52 C53 C56 C59 -173.6(6) . .
C54 C53 C56 C59X -25.4(6) . .
C52 C53 C56 C59X 155.1(5) . .
C54 C53 C56 C58 135.5(5) . .
C52 C53 C56 C58 -44.0(5) . .
C54 C53 C56 C57 -116.3(4) . .
C52 C53 C56 C57 64.2(5) . .
C54 C53 C56 C58X 77.9(5) . .
C52 C53 C56 C58X -101.6(5) . .
C54 C55 C60 C62 86.8(3) . .
C50 C55 C60 C62 -91.2(3) . .
Ti2 O6 C61 C62 -82.0(3) . .
Ti2 O6 C61 C66 95.5(3) . .
O6 C61 C62 C63 179.0(2) . .
C66 C61 C62 C63 1.7(4) . .
O6 C61 C62 C60 -0.4(3) . .
C66 C61 C62 C60 -177.7(2) . .
C55 C60 C62 C63 -88.8(3) . .
C55 C60 C62 C61 90.7(3) . .
C61 C62 C63 C64 0.5(4) . .
C60 C62 C63 C64 179.9(3) . .
C62 C63 C64 C65 -1.4(4) . .
C62 C63 C64 C67 175.6(3) . .
C63 C64 C65 C66 0.3(4) . .
C67 C64 C65 C66 -176.8(3) . .
C64 C65 C66 C61 1.7(4) . .
C64 C65 C66 C71 -175.1(3) . .
O6 C61 C66 C65 179.8(2) . .
C62 C61 C66 C65 -2.7(4) . .
O6 C61 C66 C71 -3.3(3) . .
C62 C61 C66 C71 174.1(2) . .
C63 C64 C67 C68 13.6(6) . .
C65 C64 C67 C68 -169.5(5) . .
C63 C64 C67 C70 136.9(4) . .
C65 C64 C67 C70 -46.1(5) . .
C63 C64 C67 C69 -105.9(4) . .
C65 C64 C67 C69 71.0(5) . .
C65 C66 C71 C73 89.7(3) . .
C61 C66 C71 C73 -87.1(3) . .
Ti3 O7 C72 C73 99.9(3) . .
Ti2 O7 C72 C73 -83.2(2) . .
Ti3 O7 C72 C77 -85.5(3) . .
Ti2 O7 C72 C77 91.4(2) . .
O7 C72 C73 C74 176.8(2) . .
C77 C72 C73 C74 2.3(4) . .
O7 C72 C73 C71 0.1(4) . .
C77 C72 C73 C71 -174.4(2) . .
C66 C71 C73 C72 95.3(3) . .
C66 C71 C73 C74 -81.4(3) . .
C72 C73 C74 C75 -0.6(4) . .
C71 C73 C74 C75 176.2(3) . .
C73 C74 C75 C76 -0.3(5) . .
C73 C74 C75 C78 179.6(3) . .
C74 C75 C76 C77 -0.3(5) . .
C78 C75 C76 C77 179.7(3) . .
C75 C76 C77 C72 1.9(4) . .
C75 C76 C77 C82 -174.7(3) . .
O7 C72 C77 C76 -177.4(2) . .
C73 C72 C77 C76 -2.9(4) . .
O7 C72 C77 C82 -1.0(3) . .
C73 C72 C77 C82 173.6(2) . .
C74 C75 C78 C80 119.1(4) . .
C76 C75 C78 C80 -60.9(5) . .
C74 C75 C78 C79 -3.5(6) . .
C76 C75 C78 C79 176.5(4) . .
C74 C75 C78 C81 -122.2(4) . .
C76 C75 C78 C81 57.8(5) . .
C76 C77 C82 C84 84.3(3) . .
C72 C77 C82 C84 -92.2(3) . .
Ti3 O8 C83 C84 93.0(3) 2_566 .
Ti2 O8 C83 C84 -91.1(2) . .
Ti3 O8 C83 C88 -92.3(3) 2_566 .
Ti2 O8 C83 C88 83.6(2) . .
O8 C83 C84 C85 177.5(2) . .
C88 C83 C84 C85 2.9(4) . .
O8 C83 C84 C82 0.6(3) . .
C88 C83 C84 C82 -174.0(2) . .
C77 C82 C84 C85 -85.4(3) . .
C77 C82 C84 C83 91.4(3) . .
C83 C84 C85 C86 0.2(4) . .
C82 C84 C85 C86 177.1(2) . .
C84 C85 C86 C87 -2.3(4) . .
C84 C85 C86 C89 -179.5(3) . .
C85 C86 C87 C88 1.5(4) . .
C89 C86 C87 C88 178.7(3) . .
C86 C87 C88 C83 1.3(4) . .
C86 C87 C88 C93 -175.4(3) . .
O8 C83 C88 C87 -178.2(2) . .
C84 C83 C88 C87 -3.6(4) . .
O8 C83 C88 C93 -1.5(3) . .
C84 C83 C88 C93 173.1(2) . .
C85 C86 C89 C91X 139.0(12) . .
C87 C86 C89 C91X -38.1(13) . .
C85 C86 C89 C92 -152.3(8) . .
C87 C86 C89 C92 30.6(9) . .
C85 C86 C89 C90X -9.2(14) . .
C87 C86 C89 C90X 173.7(14) . .
C85 C86 C89 C90 -21.7(9) . .
C87 C86 C89 C90 161.3(8) . .
C85 C86 C89 C91 89.1(6) . .
C87 C86 C89 C91 -88.0(6) . .
C85 C86 C89 C92X -113.2(7) . .
C87 C86 C89 C92X 69.7(7) . .
C52 C51 C93 C88 -86.9(3) . .
C50 C51 C93 C88 89.8(3) . .
C87 C88 C93 C51 83.1(3) . .
C83 C88 C93 C51 -93.5(3) . .
Ti3 O9 C94 C95 -140.6(5) . .
O9 C94 C95 C96 -60.8(8) . .
C94 C95 C96 C97 -163.0(8) . .
C95 C96 C97 Cl3 59.5(14) . .
